data_4310874
loop_
_publ_author_name
'Juan M. Clemente-Juan'
'Eugenio Coronado'
'Alicia Forment-Aliaga'
'Jos\'e R. Gal\'an-Mascar\'os'
'Carlos Gim\'enez-Saiz'
'Carlos J. G\'omez-Garc\'ia'

_publ_contact_author
;
Eugeio Coronado
Instituto de Ciencia Molecular
Dr. Moliner, 50
E-46100-Burjassot
Spain
;
_publ_contact_author_email eugenio.coronado@uv.es
_publ_contact_author_fax '+34 963544859'
_publ_contact_author_phone '+34 963544859'
_publ_section_title
;
 A New Heptanuclear Cobalt(II) Cluster Encapsulated in a Novel
 Heteropolyoxometalate Topology: Synthesis, Structure, and Magnetic
 Properties of [Co7(H2O)2(OH)2P2W25O94]16-
;
_journal_name_full 'Inorganic Chemistry'
_journal_page_first 2689
_journal_page_last 2694
_journal_paper_doi 10.1021/ic0354872
_journal_volume 43
_journal_year 2004
_chemical_formula_sum 'Co8 H40 K7 Na7 O115 P2 W25'
_chemical_formula_weight 7444.58
_chemical_name_systematic
;
 ?
;
_space_group_IT_number 2
_symmetry_cell_setting triclinic
_symmetry_space_group_name_Hall '-P 1'
_symmetry_space_group_name_H-M 'P -1'
_atom_sites_solution_hydrogens geom
_atom_sites_solution_primary direct
_atom_sites_solution_secondary difmap
_audit_creation_method SHELXL-97
_cell_angle_alpha 68.7830(11)
_cell_angle_beta 83.7981(12)
_cell_angle_gamma 78.5423(13)
_cell_formula_units_Z 2
_cell_length_a 12.3403(6)
_cell_length_b 22.5966(11)
_cell_length_c 23.2645(12)
_cell_measurement_temperature 293(2)
_cell_volume 5922.4(5)
_computing_cell_refinement 'Siemens Smart CCD Diffractometer'
_computing_data_collection 'Siemens Smart CCD Diffractometer'
_computing_data_reduction SAINT
_computing_publication_material 'WinGX publication routines (Farrugia, 1999)'
_computing_structure_refinement 'SHELXL-97 (Sheldrick, 1997)'
_computing_structure_solution 'SIR97 (Altomare et al., 1997)'
_diffrn_ambient_temperature 293(2)
_diffrn_measured_fraction_theta_full 0.980
_diffrn_measured_fraction_theta_max 0.980
_diffrn_measurement_device_type 'Siemens SMART CCD'
_diffrn_measurement_method CCD
_diffrn_radiation_monochromator graphite
_diffrn_radiation_source 'fine-focus sealed tube'
_diffrn_radiation_type MoK\a
_diffrn_radiation_wavelength 0.71069
_diffrn_reflns_av_R_equivalents 0.1983
_diffrn_reflns_av_sigmaI/netI 0.4873
_diffrn_reflns_limit_h_max 17
_diffrn_reflns_limit_h_min -17
_diffrn_reflns_limit_k_max 31
_diffrn_reflns_limit_k_min -32
_diffrn_reflns_limit_l_max 33
_diffrn_reflns_limit_l_min -33
_diffrn_reflns_number 71658
_diffrn_reflns_theta_full 30.57
_diffrn_reflns_theta_max 30.57
_diffrn_reflns_theta_min 1.58
_exptl_absorpt_coefficient_mu 25.659
_exptl_absorpt_correction_T_max 0.6016
_exptl_absorpt_correction_T_min 0.2461
_exptl_absorpt_correction_type empirical
_exptl_absorpt_process_details 'SADABS (1996)'
_exptl_crystal_colour violet
_exptl_crystal_density_diffrn 4.175
_exptl_crystal_density_method 'not measured'
_exptl_crystal_description plate
_exptl_crystal_F_000 6532
_exptl_crystal_size_max 0.29
_exptl_crystal_size_mid 0.05
_exptl_crystal_size_min 0.02
_refine_diff_density_max 4.934
_refine_diff_density_min -3.226
_refine_diff_density_rms 0.528
_refine_ls_extinction_coef 0.000122(4)
_refine_ls_extinction_method none
_refine_ls_goodness_of_fit_ref 0.755
_refine_ls_hydrogen_treatment mixed
_refine_ls_matrix_type full
_refine_ls_number_parameters 910
_refine_ls_number_reflns 35662
_refine_ls_number_restraints 0
_refine_ls_restrained_S_all 0.755
_refine_ls_R_factor_all 0.2481
_refine_ls_R_factor_gt 0.0615
_refine_ls_shift/su_max 0.007
_refine_ls_shift/su_mean 0.000
_refine_ls_structure_factor_coef Fsqd
_refine_ls_weighting_details 'calc w=1/[\s^2^(Fo^2^)+(0.0161P)^2^+0.0000P] where P=(Fo^2^+2Fc^2^)/3'
_refine_ls_weighting_scheme calc
_refine_ls_wR_factor_gt 0.1156
_refine_ls_wR_factor_ref 0.1476
_reflns_number_gt 10282
_reflns_number_total 35662
_reflns_threshold_expression >2sigma(I)
_cod_data_source_file ic0354872si20031226_073039.cif
_cod_data_source_block co7
_cod_depositor_comments
;
The following automatic conversions were performed:
'_symmetry_cell_setting' value 'Triclinic' changed to 'triclinic'
according to '/home/saulius/struct/CIF-dictionaries/cif_core.dic'
dictionary named 'cif_core.dic' version 2.4.1 from 2010-06-29.

Automatic conversion script
Id: cif_fix_enum 1527 2010-12-29 10:47:43Z saulius 

The following automatic conversions were performed:
data name '_publ_contact_autor' replaced with '_publ_contact_author'
as specified in the replacement file
'/home/antanas/src/cod-tools/trunk/data/replacement-values/replacement_tags.lst'.

Automatic conversion script
Id: cif_correct_tags 4998 2017-03-02 13:24:31Z antanas 
;
_cod_original_formula_sum 'H40 Co8 K7 Na7 O115 P2 W25'
_cod_database_code 4310874

loop_
_symmetry_equiv_pos_as_xyz
'x, y, z'
'-x, -y, -z'

loop_
_atom_site_label
_atom_site_type_symbol
_atom_site_fract_x
_atom_site_fract_y
_atom_site_fract_z
_atom_site_U_iso_or_equiv
_atom_site_adp_type
_atom_site_occupancy
_atom_site_symmetry_multiplicity
_atom_site_calc_flag
_atom_site_refinement_flags
_atom_site_disorder_assembly
_atom_site_disorder_group
W1 W 0.37990(9) 0.14416(6) 0.44118(6) 0.0242(3) Uani 1 1 d . . .
W2 W 0.59898(9) 0.08525(6) 0.55831(6) 0.0249(3) Uani 1 1 d . . .
W3 W 0.60204(9) 0.24018(6) 0.42564(6) 0.0269(3) Uani 1 1 d . . .
W4 W 0.39852(10) 0.37215(6) 0.42175(5) 0.0244(3) Uani 1 1 d . . .
W5 W 0.18214(9) 0.27730(6) 0.43905(5) 0.0242(3) Uani 1 1 d . . .
W6 W 0.18268(9) 0.13542(6) 0.56065(6) 0.0221(3) Uani 1 1 d . . .
W7 W 0.39666(9) 0.07873(5) 0.67595(6) 0.0232(3) Uani 1 1 d . . .
W8 W 0.59905(9) 0.16962(6) 0.65667(6) 0.0236(3) Uani 1 1 d . . .
W9 W 0.60007(9) 0.32183(6) 0.52674(6) 0.0244(3) Uani 1 1 d . . .
W10 W -0.06182(9) 0.48654(5) 0.68610(5) 0.0211(3) Uani 1 1 d . . .
W11 W -0.03080(8) 0.35375(5) 0.65228(5) 0.0154(3) Uani 1 1 d . . .
W12 W 0.19730(9) 0.45256(5) 0.63826(5) 0.0170(3) Uani 1 1 d . . .
W13 W 0.12795(9) 0.45335(5) 0.78809(5) 0.0192(3) Uani 1 1 d . . .
W14 W -0.10278(9) 0.35501(5) 0.80209(5) 0.0173(3) Uani 1 1 d . . .
W15 W -0.04253(8) 0.22202(5) 0.77194(5) 0.0162(3) Uani 1 1 d . . .
W16 W 0.38078(9) 0.40326(6) 0.74514(5) 0.0204(3) Uani 1 1 d . . .
W17 W 0.23249(9) 0.07938(5) 0.01128(5) 0.0225(3) Uani 1 1 d . . .
W18 W 0.44137(9) 0.16764(6) 0.99720(6) 0.0249(3) Uani 1 1 d . . .
W19 W 0.37702(10) 0.32022(6) 0.02651(6) 0.0288(3) Uani 1 1 d . . .
W20 W 0.10972(11) 0.37735(6) 0.06460(6) 0.0309(3) Uani 1 1 d . . .
W21 W -0.11101(10) 0.28445(6) 0.07895(6) 0.0284(3) Uani 1 1 d . . .
W22 W -0.05095(9) 0.14054(6) 0.05346(5) 0.0237(3) Uani 1 1 d . . .
W23 W 0.03970(10) 0.15046(6) 0.18541(6) 0.0305(3) Uani 1 1 d . . .
W24 W 0.32933(10) 0.09068(6) 0.14154(6) 0.0275(3) Uani 1 1 d . . .
W25 W 0.26284(11) 0.24515(6) 0.17134(6) 0.0322(3) Uani 1 1 d . . .
P1 P 0.3886(5) 0.2284(4) 0.5511(3) 0.0186(17) Uani 1 1 d . . .
P2 P 0.1642(6) 0.2312(4) 0.0341(4) 0.0230(18) Uani 1 1 d . . .
Co1 Co 0.3861(3) 0.30785(17) 0.64939(17) 0.0199(9) Uani 1 1 d . . .
Co2 Co 0.1984(3) 0.35443(17) 0.54880(16) 0.0175(8) Uani 1 1 d . . .
Co3 Co 0.1917(3) 0.22205(17) 0.66349(16) 0.0179(9) Uani 1 1 d . . .
Co4 Co 0.1755(3) 0.30724(17) 0.76058(16) 0.0162(8) Uani 1 1 d . . .
Co5 Co 0.2730(3) 0.30778(18) 0.89295(17) 0.0218(9) Uani 1 1 d . . .
Co6 Co 0.0206(3) 0.35878(17) 0.93039(17) 0.0217(9) Uani 1 1 d . . .
Co7 Co 0.0744(3) 0.22376(17) 0.90646(16) 0.0190(9) Uani 1 1 d . . .
Co8 Co 0.8275(4) 0.0960(2) 0.7637(2) 0.0558(14) Uani 1 1 d . . .
O1 O 0.4092(13) 0.1029(8) 0.3910(8) 0.024(4) Uiso 1 1 d . . .
O2 O 0.6966(14) 0.0263(9) 0.5422(9) 0.033(5) Uiso 1 1 d . . .
O3 O 0.7004(16) 0.2319(10) 0.3634(10) 0.051(6) Uiso 1 1 d . . .
O4 O 0.4858(13) 0.2038(8) 0.4108(8) 0.024(4) Uiso 1 1 d . . .
O5 O 0.4855(13) 0.0916(8) 0.5077(8) 0.023(4) Uiso 1 1 d . . .
O6 O 0.6368(13) 0.1601(8) 0.4947(8) 0.021(4) Uiso 1 1 d . . .
O7 O 0.6759(15) 0.2791(9) 0.4629(9) 0.040(6) Uiso 1 1 d . . .
O8 O 0.5164(14) 0.3205(9) 0.3815(8) 0.029(5) Uiso 1 1 d . . .
O9 O 0.2700(13) 0.2162(8) 0.3987(8) 0.020(4) Uiso 1 1 d . . .
O10 O 0.2726(12) 0.1030(8) 0.4977(8) 0.019(4) Uiso 1 1 d . . .
O11 O 0.5121(13) 0.0397(8) 0.6226(8) 0.020(4) Uiso 1 1 d . . .
O12 O 0.6668(13) 0.1072(8) 0.6116(8) 0.023(4) Uiso 1 1 d . . .
O13 O 0.3802(15) 0.4435(10) 0.3580(9) 0.045(6) Uiso 1 1 d . . .
O14 O 0.2982(13) 0.3221(8) 0.4065(8) 0.022(4) Uiso 1 1 d . . .
O15 O 0.0884(14) 0.3111(9) 0.3817(8) 0.030(5) Uiso 1 1 d . . .
O16 O 0.1142(13) 0.2025(8) 0.4885(8) 0.024(4) Uiso 1 1 d . . .
O17 O 0.0858(15) 0.0862(9) 0.5787(9) 0.038(5) Uiso 1 1 d . . .
O18 O 0.2978(13) 0.0846(8) 0.6146(8) 0.022(4) Uiso 1 1 d . . .
O19 O 0.3793(14) 0.0057(9) 0.7325(9) 0.035(5) Uiso 1 1 d . . .
O20 O 0.5189(13) 0.0988(8) 0.7032(8) 0.026(5) Uiso 1 1 d . . .
O21 O 0.7077(15) 0.1566(9) 0.7035(9) 0.036(5) Uiso 1 1 d . . .
O22 O 0.6463(14) 0.2353(9) 0.5851(8) 0.030(5) Uiso 1 1 d . . .
O23 O 0.7021(15) 0.3605(9) 0.5323(9) 0.039(5) Uiso 1 1 d . . .
O24 O 0.5216(14) 0.3816(9) 0.4550(8) 0.028(5) Uiso 1 1 d . . .
O25 O 0.4657(12) 0.2736(7) 0.5024(7) 0.012(4) Uiso 1 1 d . . .
O26 O 0.3159(11) 0.2064(7) 0.5142(7) 0.009(4) Uiso 1 1 d . . .
O27 O 0.4668(13) 0.1662(8) 0.5941(8) 0.025(5) Uiso 1 1 d . . .
O28 O 0.4999(12) 0.2263(8) 0.6812(7) 0.016(4) Uiso 1 1 d . . .
O29 O 0.4991(14) 0.3394(9) 0.5820(9) 0.035(5) Uiso 1 1 d . . .
O30 O 0.3092(14) 0.3936(9) 0.4797(8) 0.030(5) Uiso 1 1 d . . .
O31 O 0.1378(12) 0.3134(7) 0.4955(7) 0.014(4) Uiso 1 1 d . . .
O32 O 0.1386(12) 0.1823(7) 0.6101(7) 0.012(4) Uiso 1 1 d . . .
O33 O 0.3026(13) 0.1374(8) 0.6988(8) 0.022(4) Uiso 1 1 d . . .
O34 O 0.3124(14) 0.2649(9) 0.5905(8) 0.029(5) Uiso 1 1 d . . .
O35 O 0.4316(14) 0.3502(9) 0.7037(8) 0.028(5) Uiso 1 1 d . . .
O36 O 0.2581(12) 0.3900(8) 0.6093(7) 0.016(4) Uiso 1 1 d . . .
O37 O 0.0879(13) 0.4410(8) 0.5077(8) 0.022(4) Uiso 1 1 d . . .
O38 O 0.0968(12) 0.3121(8) 0.6218(8) 0.020(4) Uiso 1 1 d . . .
O39 O 0.0710(14) 0.1936(9) 0.7278(8) 0.028(5) Uiso 1 1 d . . .
O40 O 0.2731(12) 0.2595(7) 0.7126(7) 0.014(4) Uiso 1 1 d . . .
O41 O -0.0892(13) 0.5324(9) 0.6099(8) 0.028(5) Uiso 1 1 d . . .
O42 O -0.1467(13) 0.5293(8) 0.7256(8) 0.024(4) Uiso 1 1 d . . .
O43 O -0.1000(12) 0.4005(8) 0.5839(7) 0.017(4) Uiso 1 1 d . . .
O44 O -0.1313(11) 0.4106(7) 0.7062(7) 0.009(4) Uiso 1 1 d . . .
O45 O -0.2172(15) 0.4019(9) 0.8226(9) 0.037(5) Uiso 1 1 d . . .
O46 O 0.0570(13) 0.5181(8) 0.8045(8) 0.024(4) Uiso 1 1 d . . .
O47 O 0.0849(13) 0.5047(8) 0.6919(8) 0.026(5) Uiso 1 1 d . . .
O48 O 0.1662(13) 0.5184(8) 0.5712(8) 0.021(4) Uiso 1 1 d . . .
O49 O 0.0571(11) 0.4178(7) 0.6527(7) 0.012(4) Uiso 1 1 d . . .
O50 O 0.0009(12) 0.4188(8) 0.7744(7) 0.015(4) Uiso 1 1 d . . .
O51 O 0.2660(14) 0.4737(9) 0.7731(8) 0.028(5) Uiso 1 1 d . . .
O52 O 0.3153(13) 0.4725(8) 0.6615(8) 0.020(4) Uiso 1 1 d . . .
O53 O -0.1080(12) 0.2867(7) 0.6864(7) 0.013(4) Uiso 1 1 d . . .
O54 O -0.1642(13) 0.2894(8) 0.8011(8) 0.021(4) Uiso 1 1 d . . .
O55 O 0.0212(11) 0.3090(7) 0.7475(7) 0.005(3) Uiso 1 1 d . . .
O56 O 0.2127(12) 0.3929(7) 0.7358(7) 0.013(4) Uiso 1 1 d . . .
O57 O 0.4876(13) 0.4433(9) 0.7447(8) 0.027(5) Uiso 1 1 d . . .
O58 O -0.1444(14) 0.1722(9) 0.7815(8) 0.030(5) Uiso 1 1 d . . .
O59 O 0.0144(13) 0.1936(8) 0.8477(8) 0.022(4) Uiso 1 1 d . . .
O60 O -0.0988(13) 0.4461(8) 0.8962(8) 0.023(4) Uiso 1 1 d . . .
O61 O 0.3752(13) 0.3504(8) 0.8222(8) 0.024(4) Uiso 1 1 d . . .
O62 O 0.2036(12) 0.2580(8) 0.8492(8) 0.019(4) Uiso 1 1 d . . .
O63 O -0.0273(13) 0.3157(8) 0.8712(8) 0.026(5) Uiso 1 1 d . . .
O64 O 0.1389(13) 0.3907(8) 0.8633(8) 0.023(4) Uiso 1 1 d . . .
O65 O 0.3313(15) 0.3430(10) 0.9538(9) 0.044(6) Uiso 1 1 d . . .
O66 O 0.3875(15) 0.2232(10) 0.9264(9) 0.043(6) Uiso 1 1 d . . .
O67 O 0.1805(12) 0.1374(8) 0.9406(8) 0.018(4) Uiso 1 1 d . . .
O68 O -0.0320(13) 0.1872(8) 0.9744(8) 0.026(5) Uiso 1 1 d . . .
O69 O -0.0896(13) 0.3252(8) 0.9966(8) 0.024(4) Uiso 1 1 d . . .
O70 O 0.0798(16) 0.3927(10) 0.9892(10) 0.046(6) Uiso 1 1 d . . .
O71 O 0.1378(12) 0.2690(8) 0.9653(8) 0.018(4) Uiso 1 1 d . . .
O72 O 0.2435(16) 0.0081(10) -0.0008(10) 0.045(6) Uiso 1 1 d . . .
O73 O 0.3780(14) 0.0967(9) 0.9900(8) 0.030(5) Uiso 1 1 d . . .
O74 O 0.5784(14) 0.1457(9) 0.9770(8) 0.030(5) Uiso 1 1 d . . .
O75 O 0.4441(14) 0.2346(9) 0.0301(9) 0.032(5) Uiso 1 1 d . . .
O76 O 0.4950(15) 0.3605(9) 0.0119(9) 0.036(5) Uiso 1 1 d . . .
O77 O 0.2647(14) 0.3864(9) 0.0430(9) 0.033(5) Uiso 1 1 d . . .
O78 O 0.0587(14) 0.4451(9) 0.0805(9) 0.037(5) Uiso 1 1 d . . .
O79 O -0.0086(14) 0.3307(9) 0.0983(8) 0.031(5) Uiso 1 1 d . . .
O80 O -0.2412(16) 0.3252(10) 0.0958(10) 0.046(6) Uiso 1 1 d . . .
O81 O -0.1542(15) 0.2098(9) 0.0714(9) 0.037(5) Uiso 1 1 d . . .
O82 O -0.1451(14) 0.0905(9) 0.0559(8) 0.031(5) Uiso 1 1 d . . .
O83 O 0.0908(14) 0.0837(9) 0.0515(8) 0.031(5) Uiso 1 1 d . . .
O84 O 0.2507(12) 0.1699(8) 0.0417(7) 0.015(4) Uiso 1 1 d . . .
O85 O 0.2089(15) 0.2724(9) 0.0611(9) 0.038(5) Uiso 1 1 d . . .
O86 O 0.0622(12) 0.2108(8) 0.0709(7) 0.016(4) Uiso 1 1 d . . .
O87 O -0.0807(13) 0.2229(8) 0.1651(8) 0.024(4) Uiso 1 1 d . . .
O88 O -0.0352(16) 0.1112(10) 0.1437(10) 0.051(6) Uiso 1 1 d . . .
O89 O 0.2895(14) 0.0415(9) 0.0981(8) 0.030(5) Uiso 1 1 d . . .
O90 O 0.4508(13) 0.1098(8) 0.0893(8) 0.022(4) Uiso 1 1 d . . .
O91 O 0.3789(14) 0.2836(9) 0.1180(9) 0.033(5) Uiso 1 1 d . . .
O92 O 0.1689(14) 0.3239(9) 0.1516(8) 0.028(5) Uiso 1 1 d . . .
O93 O 0.1368(13) 0.2087(9) 0.1910(8) 0.028(5) Uiso 1 1 d . . .
O94 O 0.1701(15) 0.0931(9) 0.1721(9) 0.036(5) Uiso 1 1 d . . .
O95 O 0.3352(13) 0.1663(8) 0.1607(8) 0.024(4) Uiso 1 1 d . . .
O96 O 0.3039(17) 0.2331(11) 0.2440(10) 0.058(7) Uiso 1 1 d . . .
O97 O 0.0041(16) 0.1084(10) 0.2606(10) 0.049(6) Uiso 1 1 d . . .
O98 O 0.3942(15) 0.0286(10) 0.2015(10) 0.045(6) Uiso 1 1 d . . .
O99 O 0.700(2) 0.0928(14) 0.8346(13) 0.096(10) Uiso 1 1 d . . .
O100 O 0.940(2) 0.0279(14) 0.8305(13) 0.094(9) Uiso 1 1 d . . .
O101 O 0.9645(19) 0.1070(12) 0.6942(11) 0.072(8) Uiso 1 1 d . . .
O102 O 0.8084(19) 0.0194(12) 0.7251(12) 0.073(8) Uiso 1 1 d . . .
O103 O 0.008(2) 0.9487(14) 0.0719(14) 0.105(10) Uiso 1 1 d . . .
O104 O 0.280(3) 0.7423(19) 0.0405(19) 0.167(16) Uiso 1 1 d . . .
O105 O 0.788(2) 0.9166(13) 0.1678(13) 0.089(9) Uiso 1 1 d . . .
O106 O 0.5191(17) -0.0315(11) 0.0901(11) 0.061(7) Uiso 1 1 d . . .
O107 O 0.333(3) 0.4365(18) 0.1261(17) 0.145(14) Uiso 1 1 d . . .
O108 O 0.0851(18) 0.7528(11) 0.4283(11) 0.064(7) Uiso 1 1 d . . .
O109 O 0.338(2) 0.5914(13) 0.3372(12) 0.080(8) Uiso 1 1 d . . .
O110 O 0.232(3) 0.0683(18) 0.3339(18) 0.155(15) Uiso 1 1 d . . .
O111 O 0.087(3) 0.0580(18) 0.4538(17) 0.145(14) Uiso 1 1 d . . .
O112 O 0.453(3) 0.4832(19) 0.5499(17) 0.158(15) Uiso 1 1 d . . .
O113 O 0.557(3) 0.318(2) 0.166(2) 0.189(18) Uiso 1 1 d . . .
O114 O 0.401(3) 0.162(2) 0.813(2) 0.061(14) Uiso 0.50 1 d P . .
O115 O 0.794(4) 0.394(2) 0.189(2) 0.064(14) Uiso 0.50 1 d P . .
O116 O 0.559(5) 0.219(3) 0.821(3) 0.13(2) Uiso 0.50 1 d P . .
O117 O 0.624(3) 0.162(2) 1.141(2) 0.061(14) Uiso 0.50 1 d P . .
K1 K 0.6235(7) 0.0188(4) 0.4299(4) 0.066(3) Uani 1 1 d . . .
K2 K 0.2922(6) 0.5177(4) 0.4631(4) 0.053(2) Uani 1 1 d . . .
K3 K 0.6671(6) 0.0386(4) 0.1086(5) 0.077(3) Uani 1 1 d . . .
K4 K 0.4490(9) 0.0948(6) 0.2764(5) 0.116(5) Uani 1 1 d . . .
K5 K 0.3387(6) 0.7161(5) 0.2778(5) 0.089(4) Uani 1 1 d . . .
K6 K 0.3715(8) 0.4848(5) 0.2341(5) 0.092(3) Uani 1 1 d . . .
K7 K 0.9117(8) 0.3556(5) 0.4720(6) 0.135(6) Uani 1 1 d . . .
Na1 Na 0.3036(11) 0.6070(8) 0.0523(7) 0.082(5) Uani 1 1 d . . .
Na2 Na 0.1093(15) 0.3695(6) 0.2481(7) 0.082(5) Uani 1 1 d . . .
Na3 Na 0.2067(10) 0.8661(7) 0.0796(6) 0.059(4) Uani 1 1 d . . .
Na4 Na 0.1558(13) 0.8338(9) 0.4609(10) 0.111(7) Uani 1 1 d . . .
Na5 Na 0.6470(16) 0.4175(9) 0.3243(10) 0.119(7) Uani 1 1 d . . .
Na6 Na 0.383(3) 0.3057(16) 0.2915(13) 0.209(13) Uani 1 1 d . . .
Na7 Na 0.809(3) 0.5001(14) 0.0805(12) 0.222(15) Uani 1 1 d . . .

loop_
_atom_site_aniso_label
_atom_site_aniso_U_11
_atom_site_aniso_U_22
_atom_site_aniso_U_33
_atom_site_aniso_U_23
_atom_site_aniso_U_13
_atom_site_aniso_U_12
W1 0.0260(7) 0.0261(7) 0.0267(7) -0.0187(6) -0.0041(5) 0.0014(6)
W2 0.0232(6) 0.0205(7) 0.0357(8) -0.0173(6) -0.0079(6) 0.0038(5)
W3 0.0255(7) 0.0284(7) 0.0305(7) -0.0174(6) 0.0062(6) -0.0036(6)
W4 0.0305(7) 0.0196(7) 0.0209(7) -0.0075(6) 0.0051(5) -0.0015(5)
W5 0.0253(6) 0.0281(7) 0.0221(7) -0.0153(6) -0.0071(5) 0.0048(6)
W6 0.0217(6) 0.0225(7) 0.0294(7) -0.0163(6) -0.0037(5) -0.0048(5)
W7 0.0290(7) 0.0135(6) 0.0267(7) -0.0076(6) -0.0060(5) 0.0010(5)
W8 0.0217(6) 0.0220(7) 0.0313(7) -0.0156(6) -0.0116(5) 0.0045(5)
W9 0.0217(6) 0.0255(7) 0.0324(7) -0.0175(6) 0.0047(5) -0.0078(5)
W10 0.0301(7) 0.0149(6) 0.0167(6) -0.0065(5) -0.0014(5) 0.0022(5)
W11 0.0180(6) 0.0157(6) 0.0135(6) -0.0073(5) -0.0009(5) -0.0004(5)
W12 0.0260(6) 0.0125(6) 0.0132(6) -0.0056(5) 0.0021(5) -0.0045(5)
W13 0.0297(6) 0.0155(6) 0.0150(6) -0.0080(5) 0.0000(5) -0.0053(5)
W14 0.0231(6) 0.0151(6) 0.0141(6) -0.0071(5) 0.0003(5) -0.0014(5)
W15 0.0196(6) 0.0150(6) 0.0166(6) -0.0076(5) -0.0009(5) -0.0051(5)
W16 0.0246(6) 0.0218(7) 0.0197(6) -0.0105(5) -0.0002(5) -0.0093(5)
W17 0.0320(7) 0.0149(6) 0.0219(7) -0.0075(5) -0.0079(5) -0.0010(5)
W18 0.0292(7) 0.0218(7) 0.0247(7) -0.0088(6) -0.0062(5) -0.0021(5)
W19 0.0462(8) 0.0225(7) 0.0238(7) -0.0105(6) -0.0098(6) -0.0108(6)
W20 0.0580(9) 0.0168(7) 0.0212(7) -0.0117(6) -0.0062(6) -0.0020(6)
W21 0.0390(7) 0.0249(7) 0.0191(7) -0.0092(6) 0.0031(6) -0.0001(6)
W22 0.0293(7) 0.0223(7) 0.0188(7) -0.0056(6) -0.0002(5) -0.0068(6)
W23 0.0472(8) 0.0255(7) 0.0166(7) -0.0060(6) 0.0002(6) -0.0047(6)
W24 0.0409(7) 0.0183(7) 0.0222(7) -0.0051(6) -0.0123(6) -0.0005(6)
W25 0.0550(9) 0.0250(7) 0.0199(7) -0.0101(6) -0.0107(6) -0.0052(7)
P1 0.013(4) 0.026(4) 0.019(4) -0.014(4) 0.007(3) 0.000(3)
P2 0.027(4) 0.021(4) 0.026(4) -0.013(4) 0.003(3) -0.010(3)
Co1 0.026(2) 0.019(2) 0.019(2) -0.0110(18) -0.0019(17) -0.0031(17)
Co2 0.0210(19) 0.014(2) 0.017(2) -0.0062(17) -0.0027(16) -0.0004(16)
Co3 0.022(2) 0.016(2) 0.019(2) -0.0088(17) -0.0027(16) -0.0025(16)
Co4 0.0171(19) 0.016(2) 0.018(2) -0.0077(17) -0.0011(16) -0.0049(16)
Co5 0.028(2) 0.019(2) 0.020(2) -0.0078(18) -0.0032(17) -0.0045(17)
Co6 0.036(2) 0.010(2) 0.017(2) -0.0051(17) -0.0030(17) -0.0001(17)
Co7 0.029(2) 0.015(2) 0.014(2) -0.0067(17) -0.0032(17) -0.0046(17)
Co8 0.070(3) 0.043(3) 0.052(3) -0.008(3) -0.012(3) -0.017(3)
K1 0.068(6) 0.060(6) 0.069(6) -0.033(5) -0.021(5) 0.019(5)
K2 0.057(5) 0.036(5) 0.062(6) -0.020(4) -0.003(4) 0.006(4)
K3 0.044(5) 0.074(7) 0.101(8) -0.016(6) -0.011(5) -0.008(5)
K4 0.144(10) 0.116(10) 0.102(9) -0.074(8) -0.084(8) 0.055(8)
K5 0.041(5) 0.112(9) 0.151(11) -0.089(8) -0.016(6) -0.006(5)
K6 0.110(8) 0.093(8) 0.073(8) -0.022(6) -0.021(6) -0.020(7)
K7 0.054(6) 0.082(8) 0.180(13) 0.030(8) 0.039(7) 0.022(6)
Na1 0.056(9) 0.107(14) 0.059(11) -0.002(10) 0.009(8) -0.015(9)
Na2 0.178(16) 0.028(8) 0.048(10) -0.031(8) -0.020(10) 0.004(10)
Na3 0.061(9) 0.108(13) 0.034(8) -0.053(9) 0.026(7) -0.032(9)
Na4 0.075(12) 0.118(16) 0.18(2) -0.092(16) -0.037(13) -0.023(11)
Na5 0.156(17) 0.079(13) 0.135(19) -0.064(13) 0.069(14) -0.037(13)
Na6 0.30(3) 0.27(3) 0.14(2) -0.14(3) -0.01(2) -0.12(3)
Na7 0.30(3) 0.23(3) 0.13(2) 0.02(2) -0.01(2) -0.20(3)

loop_
_atom_type_symbol
_atom_type_description
_atom_type_scat_dispersion_real
_atom_type_scat_dispersion_imag
_atom_type_scat_source
O O 0.0106 0.0060 'International Tables Vol C Tables 4.2.6.8 and 6.1.1.4'
P P 0.1023 0.0942 'International Tables Vol C Tables 4.2.6.8 and 6.1.1.4'
K K 0.2009 0.2494 'International Tables Vol C Tables 4.2.6.8 and 6.1.1.4'
Na Na 0.0362 0.0249 'International Tables Vol C Tables 4.2.6.8 and 6.1.1.4'
Co Co 0.3494 0.9721 'International Tables Vol C Tables 4.2.6.8 and 6.1.1.4'
W W -0.8490 6.8722 'International Tables Vol C Tables 4.2.6.8 and 6.1.1.4'
H H 0.0000 0.0000 'International Tables Vol C Tables 4.2.6.8 and 6.1.1.4'

loop_
_geom_angle_atom_site_label_1
_geom_angle_atom_site_label_2
_geom_angle_atom_site_label_3
_geom_angle
_geom_angle_site_symmetry_1
_geom_angle_site_symmetry_3
_geom_angle_publ_flag
O1 W1 O10 104.3(8) . . ?
O1 W1 O9 102.4(7) . . ?
O10 W1 O9 92.2(7) . . ?
O1 W1 O4 100.8(8) . . ?
O10 W1 O4 154.6(7) . . ?
O9 W1 O4 86.3(7) . . ?
O1 W1 O5 101.5(7) . . ?
O10 W1 O5 84.5(7) . . ?
O9 W1 O5 156.0(7) . . ?
O4 W1 O5 86.7(7) . . ?
O1 W1 O26 174.3(6) . . ?
O10 W1 O26 72.0(6) . . ?
O9 W1 O26 73.6(6) . . ?
O4 W1 O26 83.3(6) . . ?
O5 W1 O26 82.7(6) . . ?
O1 W1 K1 49.5(5) . . ?
O10 W1 K1 108.9(5) . . ?
O9 W1 K1 147.7(5) . . ?
O4 W1 K1 84.6(5) . . ?
O5 W1 K1 53.9(5) . . ?
O26 W1 K1 135.5(3) . . ?
O1 W1 K1 87.2(6) . 2_656 ?
O10 W1 K1 43.9(5) . 2_656 ?
O9 W1 K1 135.8(5) . 2_656 ?
O4 W1 K1 134.8(5) . 2_656 ?
O5 W1 K1 48.3(5) . 2_656 ?
O26 W1 K1 92.9(4) . 2_656 ?
K1 W1 K1 67.1(2) . 2_656 ?
O2 W2 O12 103.9(8) . . ?
O2 W2 O11 104.2(8) . . ?
O12 W2 O11 90.5(7) . . ?
O2 W2 O5 100.3(8) . . ?
O12 W2 O5 155.7(7) . . ?
O11 W2 O5 85.5(7) . . ?
O2 W2 O6 100.2(8) . . ?
O12 W2 O6 87.7(7) . . ?
O11 W2 O6 155.2(7) . . ?
O5 W2 O6 86.1(7) . . ?
O2 W2 O27 173.2(7) . . ?
O12 W2 O27 70.3(6) . . ?
O11 W2 O27 72.8(6) . . ?
O5 W2 O27 85.7(6) . . ?
O6 W2 O27 83.4(6) . . ?
O2 W2 Na4 82.9(7) . 2_666 ?
O12 W2 Na4 47.7(6) . 2_666 ?
O11 W2 Na4 137.5(6) . 2_666 ?
O5 W2 Na4 135.3(6) . 2_666 ?
O6 W2 Na4 49.8(6) . 2_666 ?
O27 W2 Na4 95.2(5) . 2_666 ?
O2 W2 K1 48.8(6) . . ?
O12 W2 K1 148.7(5) . . ?
O11 W2 K1 109.3(5) . . ?
O5 W2 K1 53.4(5) . . ?
O6 W2 K1 83.9(5) . . ?
O27 W2 K1 137.8(4) . . ?
Na4 W2 K1 106.6(3) 2_666 . ?
O2 W2 K1 88.1(6) . 2_656 ?
O12 W2 K1 136.5(6) . 2_656 ?
O11 W2 K1 46.1(5) . 2_656 ?
O5 W2 K1 45.8(5) . 2_656 ?
O6 W2 K1 131.8(5) . 2_656 ?
O27 W2 K1 93.8(4) . 2_656 ?
Na4 W2 K1 171.0(3) 2_666 2_656 ?
K1 W2 K1 66.4(2) . 2_656 ?
O3 W3 O7 101.7(9) . . ?
O3 W3 O8 98.5(9) . . ?
O7 W3 O8 91.1(8) . . ?
O3 W3 O4 99.9(8) . . ?
O7 W3 O4 158.3(8) . . ?
O8 W3 O4 85.1(7) . . ?
O3 W3 O6 105.3(8) . . ?
O7 W3 O6 88.7(8) . . ?
O8 W3 O6 155.8(7) . . ?
O4 W3 O6 86.2(7) . . ?
O3 W3 O25 169.5(8) . . ?
O7 W3 O25 73.2(7) . . ?
O8 W3 O25 72.7(6) . . ?
O4 W3 O25 85.3(6) . . ?
O6 W3 O25 84.1(6) . . ?
O13 W4 O30 102.4(9) . . ?
O13 W4 O24 100.5(8) . . ?
O30 W4 O24 91.0(8) . . ?
O13 W4 O14 102.7(8) . . ?
O30 W4 O14 94.7(8) . . ?
O24 W4 O14 154.3(7) . . ?
O13 W4 O8 97.0(8) . . ?
O30 W4 O8 160.4(8) . . ?
O24 W4 O8 82.2(7) . . ?
O14 W4 O8 84.1(7) . . ?
O13 W4 O25 167.4(7) . . ?
O30 W4 O25 86.8(7) . . ?
O24 W4 O25 70.4(7) . . ?
O14 W4 O25 84.9(6) . . ?
O8 W4 O25 73.6(6) . . ?
O13 W4 Na5 62.8(7) . . ?
O30 W4 Na5 139.7(7) . . ?
O24 W4 Na5 58.8(6) . . ?
O14 W4 Na5 124.4(6) . . ?
O8 W4 Na5 49.4(6) . . ?
O25 W4 Na5 104.7(5) . . ?
O13 W4 K2 66.4(7) . . ?
O30 W4 K2 41.7(6) . . ?
O24 W4 K2 78.0(6) . . ?
O14 W4 K2 121.7(5) . . ?
O8 W4 K2 150.9(5) . . ?
O25 W4 K2 118.2(4) . . ?
Na5 W4 K2 101.8(3) . . ?
O15 W5 O31 106.9(8) . . ?
O15 W5 O14 102.7(8) . . ?
O31 W5 O14 95.6(7) . . ?
O15 W5 O16 98.3(8) . . ?
O31 W5 O16 90.2(7) . . ?
O14 W5 O16 155.5(7) . . ?
O15 W5 O9 93.4(7) . . ?
O31 W5 O9 159.5(6) . . ?
O14 W5 O9 82.5(7) . . ?
O16 W5 O9 83.8(7) . . ?
O15 W5 O26 166.2(7) . . ?
O31 W5 O26 84.4(6) . . ?
O14 W5 O26 83.5(6) . . ?
O16 W5 O26 73.4(6) . . ?
O9 W5 O26 75.0(6) . . ?
O15 W5 K7 60.7(6) . 1_455 ?
O31 W5 K7 50.0(5) . 1_455 ?
O14 W5 K7 122.1(5) . 1_455 ?
O16 W5 K7 79.4(5) . 1_455 ?
O9 W5 K7 146.2(5) . 1_455 ?
O26 W5 K7 126.4(4) . 1_455 ?
O17 W6 O32 102.2(8) . . ?
O17 W6 O18 102.7(8) . . ?
O32 W6 O18 90.3(7) . . ?
O17 W6 O16 98.1(8) . . ?
O32 W6 O16 93.7(7) . . ?
O18 W6 O16 157.5(7) . . ?
O17 W6 O10 98.0(8) . . ?
O32 W6 O10 159.8(7) . . ?
O18 W6 O10 85.2(7) . . ?
O16 W6 O10 83.5(7) . . ?
O17 W6 O26 168.5(7) . . ?
O32 W6 O26 86.6(6) . . ?
O18 W6 O26 84.4(6) . . ?
O16 W6 O26 73.8(6) . . ?
O10 W6 O26 73.3(6) . . ?
O17 W6 K1 82.2(6) . 2_656 ?
O32 W6 K1 136.7(5) . 2_656 ?
O18 W6 K1 47.5(5) . 2_656 ?
O16 W6 K1 128.8(5) . 2_656 ?
O10 W6 K1 46.3(5) . 2_656 ?
O26 W6 K1 96.5(4) . 2_656 ?
O19 W7 O33 104.6(8) . . ?
O19 W7 O20 102.5(8) . . ?
O33 W7 O20 92.1(7) . . ?
O19 W7 O18 101.5(8) . . ?
O33 W7 O18 91.2(7) . . ?
O20 W7 O18 154.1(7) . . ?
O19 W7 O11 95.8(8) . . ?
O33 W7 O11 159.5(7) . . ?
O20 W7 O11 85.4(7) . . ?
O18 W7 O11 82.7(6) . . ?
O19 W7 O27 165.6(7) . . ?
O33 W7 O27 88.3(7) . . ?
O20 W7 O27 70.2(7) . . ?
O18 W7 O27 84.2(6) . . ?
O11 W7 O27 71.7(6) . . ?
O19 W7 K4 43.8(6) . 2_656 ?
O33 W7 K4 146.7(6) . 2_656 ?
O20 W7 K4 86.9(5) . 2_656 ?
O18 W7 K4 104.1(5) . 2_656 ?
O11 W7 K4 53.6(5) . 2_656 ?
O27 W7 K4 122.2(4) . 2_656 ?
O19 W7 K1 80.9(6) . 2_656 ?
O33 W7 K1 133.9(5) . 2_656 ?
O20 W7 K1 132.1(5) . 2_656 ?
O18 W7 K1 43.8(5) . 2_656 ?
O11 W7 K1 47.0(5) . 2_656 ?
O27 W7 K1 94.7(4) . 2_656 ?
K4 W7 K1 62.57(18) 2_656 2_656 ?
O21 W8 O28 101.1(8) . . ?
O21 W8 O22 99.0(8) . . ?
O28 W8 O22 93.1(7) . . ?
O21 W8 O20 102.7(8) . . ?
O28 W8 O20 91.9(7) . . ?
O22 W8 O20 156.3(7) . . ?
O21 W8 O12 98.5(8) . . ?
O28 W8 O12 160.2(6) . . ?
O22 W8 O12 85.7(7) . . ?
O20 W8 O12 81.8(7) . . ?
O21 W8 O27 168.4(8) . . ?
O28 W8 O27 89.0(6) . . ?
O22 W8 O27 85.7(7) . . ?
O20 W8 O27 71.2(7) . . ?
O12 W8 O27 71.2(6) . . ?
O21 W8 K5 54.0(6) . 2_666 ?
O28 W8 K5 53.8(5) . 2_666 ?
O22 W8 K5 77.8(6) . 2_666 ?
O20 W8 K5 123.1(6) . 2_666 ?
O12 W8 K5 144.1(5) . 2_666 ?
O27 W8 K5 137.6(4) . 2_666 ?
O23 W9 O29 101.2(9) . . ?
O23 W9 O24 103.8(8) . . ?
O29 W9 O24 95.6(8) . . ?
O23 W9 O22 101.7(8) . . ?
O29 W9 O22 90.5(8) . . ?
O24 W9 O22 152.1(7) . . ?
O23 W9 O7 100.3(8) . . ?
O29 W9 O7 158.3(8) . . ?
O24 W9 O7 82.2(7) . . ?
O22 W9 O7 82.2(8) . . ?
O23 W9 O25 171.1(8) . . ?
O29 W9 O25 85.9(7) . . ?
O24 W9 O25 69.8(6) . . ?
O22 W9 O25 83.5(6) . . ?
O7 W9 O25 73.1(6) . . ?
O23 W9 K7 34.3(7) . . ?
O29 W9 K7 135.2(6) . . ?
O24 W9 K7 99.7(5) . . ?
O22 W9 K7 94.9(5) . . ?
O7 W9 K7 66.0(6) . . ?
O25 W9 K7 138.9(4) . . ?
O42 W10 O41 102.9(8) . . ?
O42 W10 O44 101.8(7) . . ?
O41 W10 O44 106.4(7) . . ?
O42 W10 O47 103.3(8) . . ?
O41 W10 O47 100.9(8) . . ?
O44 W10 O47 137.3(6) . . ?
O42 W10 O50 88.2(7) . . ?
O41 W10 O50 168.6(7) . . ?
O44 W10 O50 73.1(6) . . ?
O47 W10 O50 73.7(6) . . ?
O42 W10 O49 169.0(7) . . ?
O41 W10 O49 88.1(7) . . ?
O44 W10 O49 74.3(6) . . ?
O47 W10 O49 74.5(6) . . ?
O50 W10 O49 80.8(6) . . ?
O42 W10 K6 34.8(6) . 2_566 ?
O41 W10 K6 99.8(6) . 2_566 ?
O44 W10 K6 69.4(5) . 2_566 ?
O47 W10 K6 136.8(5) . 2_566 ?
O50 W10 K6 90.7(4) . 2_566 ?
O49 W10 K6 143.6(4) . 2_566 ?
O43 W11 O53 103.0(7) . . ?
O43 W11 O38 101.5(7) . . ?
O53 W11 O38 100.1(7) . . ?
O43 W11 O49 97.4(7) . . ?
O53 W11 O49 156.0(7) . . ?
O38 W11 O49 88.0(7) . . ?
O43 W11 O55 165.5(6) . . ?
O53 W11 O55 75.6(6) . . ?
O38 W11 O55 93.0(6) . . ?
O49 W11 O55 81.5(6) . . ?
O43 W11 O44 93.2(6) . . ?
O53 W11 O44 92.7(6) . . ?
O38 W11 O44 157.7(6) . . ?
O49 W11 O44 73.4(6) . . ?
O55 W11 O44 72.6(5) . . ?
O48 W12 O36 102.6(8) . . ?
O48 W12 O52 100.5(7) . . ?
O36 W12 O52 102.6(7) . . ?
O48 W12 O49 99.6(7) . . ?
O36 W12 O49 88.0(7) . . ?
O52 W12 O49 154.6(7) . . ?
O48 W12 O56 161.6(7) . . ?
O36 W12 O56 95.9(6) . . ?
O52 W12 O56 75.2(7) . . ?
O49 W12 O56 80.8(6) . . ?
O48 W12 O47 89.6(7) . . ?
O36 W12 O47 159.8(7) . . ?
O52 W12 O47 90.8(7) . . ?
O49 W12 O47 74.0(6) . . ?
O56 W12 O47 72.7(6) . . ?
O48 W12 K2 39.3(6) . . ?
O36 W12 K2 66.9(5) . . ?
O52 W12 K2 92.1(5) . . ?
O49 W12 K2 113.4(5) . . ?
O56 W12 K2 156.2(4) . . ?
O47 W12 K2 128.4(5) . . ?
O46 W13 O64 102.5(8) . . ?
O46 W13 O51 100.3(8) . . ?
O64 W13 O51 102.5(7) . . ?
O46 W13 O50 99.0(7) . . ?
O64 W13 O50 88.0(7) . . ?
O51 W13 O50 155.4(7) . . ?
O46 W13 O47 88.2(7) . . ?
O64 W13 O47 159.6(7) . . ?
O51 W13 O47 92.3(7) . . ?
O50 W13 O47 73.1(6) . . ?
O46 W13 O56 161.0(7) . . ?
O64 W13 O56 96.5(7) . . ?
O51 W13 O56 76.7(7) . . ?
O50 W13 O56 80.1(6) . . ?
O47 W13 O56 73.2(6) . . ?
O45 W14 O63 104.6(8) . . ?
O45 W14 O54 100.3(8) . . ?
O63 W14 O54 99.9(8) . . ?
O45 W14 O50 99.3(8) . . ?
O63 W14 O50 88.1(7) . . ?
O54 W14 O50 156.1(7) . . ?
O45 W14 O44 89.6(7) . . ?
O63 W14 O44 157.9(7) . . ?
O54 W14 O44 93.8(7) . . ?
O50 W14 O44 72.8(6) . . ?
O45 W14 O55 162.2(7) . . ?
O63 W14 O55 93.1(7) . . ?
O54 W14 O55 76.9(6) . . ?
O50 W14 O55 80.3(6) . . ?
O44 W14 O55 73.2(5) . . ?
O39 W15 O58 105.8(8) . . ?
O39 W15 O59 101.8(7) . . ?
O58 W15 O59 103.5(8) . . ?
O39 W15 O55 88.5(7) . . ?
O58 W15 O55 157.0(7) . . ?
O59 W15 O55 90.7(7) . . ?
O39 W15 O53 87.2(7) . . ?
O58 W15 O53 91.2(7) . . ?
O59 W15 O53 159.8(7) . . ?
O55 W15 O53 71.3(6) . . ?
O39 W15 O54 158.7(7) . . ?
O58 W15 O54 90.0(7) . . ?
O59 W15 O54 87.9(7) . . ?
O55 W15 O54 72.2(6) . . ?
O53 W15 O54 78.2(6) . . ?
O39 W15 K5 125.8(6) . 2_566 ?
O58 W15 K5 55.1(6) . 2_566 ?
O59 W15 K5 130.6(5) . 2_566 ?
O55 W15 K5 101.9(4) . 2_566 ?
O53 W15 K5 49.0(4) . 2_566 ?
O54 W15 K5 52.9(4) . 2_566 ?
O57 W16 O61 102.6(8) . . ?
O57 W16 O35 106.8(8) . . ?
O61 W16 O35 103.0(8) . . ?
O57 W16 O52 94.4(7) . . ?
O61 W16 O52 155.9(7) . . ?
O35 W16 O52 88.0(7) . . ?
O57 W16 O51 89.5(7) . . ?
O61 W16 O51 87.7(7) . . ?
O35 W16 O51 157.6(7) . . ?
O52 W16 O51 75.3(6) . . ?
O57 W16 O56 156.9(7) . . ?
O61 W16 O56 89.0(7) . . ?
O35 W16 O56 89.6(7) . . ?
O52 W16 O56 69.5(6) . . ?
O51 W16 O56 70.8(6) . . ?
O57 W16 K5 75.2(6) . 2_666 ?
O61 W16 K5 86.8(6) . 2_666 ?
O35 W16 K5 40.0(5) . 2_666 ?
O52 W16 K5 114.3(5) . 2_666 ?
O51 W16 K5 162.2(5) . 2_666 ?
O56 W16 K5 126.0(4) . 2_666 ?
O72 W17 O67 102.8(9) . 1_554 ?
O72 W17 O83 100.4(9) . . ?
O67 W17 O83 92.1(7) 1_554 . ?
O72 W17 O73 101.1(9) . 1_554 ?
O67 W17 O73 92.7(7) 1_554 1_554 ?
O83 W17 O73 156.3(8) . 1_554 ?
O72 W17 O89 97.0(8) . . ?
O67 W17 O89 160.2(8) 1_554 . ?
O83 W17 O89 84.7(7) . . ?
O73 W17 O89 82.9(7) 1_554 . ?
O72 W17 O84 168.0(7) . . ?
O67 W17 O84 87.3(6) 1_554 . ?
O83 W17 O84 85.4(7) . . ?
O73 W17 O84 71.6(7) 1_554 . ?
O89 W17 O84 72.9(6) . . ?
O74 W18 O66 102.6(9) . . ?
O74 W18 O75 103.9(8) . 1_556 ?
O66 W18 O75 93.1(8) . 1_556 ?
O74 W18 O73 100.1(8) . . ?
O66 W18 O73 92.8(8) . . ?
O75 W18 O73 153.4(8) 1_556 . ?
O74 W18 O90 96.3(7) . 1_556 ?
O66 W18 O90 161.1(8) . 1_556 ?
O75 W18 O90 82.5(7) 1_556 1_556 ?
O73 W18 O90 83.5(7) . 1_556 ?
O74 W18 O84 165.6(7) . 1_556 ?
O66 W18 O84 88.5(7) . 1_556 ?
O75 W18 O84 84.3(6) 1_556 1_556 ?
O73 W18 O84 69.9(6) . 1_556 ?
O90 W18 O84 72.8(6) 1_556 1_556 ?
O74 W18 K3 54.0(6) . 1_556 ?
O66 W18 K3 156.5(7) . 1_556 ?
O75 W18 K3 95.0(5) 1_556 1_556 ?
O73 W18 K3 89.8(5) . 1_556 ?
O90 W18 K3 42.3(5) 1_556 1_556 ?
O84 W18 K3 114.2(4) 1_556 1_556 ?
O65 W19 O76 101.1(9) 1_554 . ?
O65 W19 O75 94.6(9) 1_554 . ?
O76 W19 O75 102.4(8) . . ?
O65 W19 O77 90.3(8) 1_554 . ?
O76 W19 O77 99.1(8) . . ?
O75 W19 O77 156.6(8) . . ?
O65 W19 O91 159.7(8) 1_554 . ?
O76 W19 O91 98.7(8) . . ?
O75 W19 O91 85.1(8) . . ?
O77 W19 O91 82.6(7) . . ?
O65 W19 O85 85.9(8) 1_554 . ?
O76 W19 O85 170.2(8) . . ?
O75 W19 O85 83.7(7) . . ?
O77 W19 O85 73.9(7) . . ?
O91 W19 O85 73.9(7) . . ?
O78 W20 O70 107.2(9) . 1_554 ?
O78 W20 O79 99.6(8) . . ?
O70 W20 O79 93.7(9) 1_554 . ?
O78 W20 O77 101.6(8) . . ?
O70 W20 O77 92.9(9) 1_554 . ?
O79 W20 O77 154.9(8) . . ?
O78 W20 O92 95.5(8) . . ?
O70 W20 O92 157.3(9) 1_554 . ?
O79 W20 O92 81.0(7) . . ?
O77 W20 O92 83.6(7) . . ?
O78 W20 O85 167.5(7) . . ?
O70 W20 O85 84.7(8) 1_554 . ?
O79 W20 O85 83.2(7) . . ?
O77 W20 O85 73.3(7) . . ?
O92 W20 O85 72.8(7) . . ?
O78 W20 Na7 80.0(9) . 2_665 ?
O70 W20 Na7 49.6(8) 1_554 2_665 ?
O79 W20 Na7 139.5(7) . 2_665 ?
O77 W20 Na7 58.5(7) . 2_665 ?
O92 W20 Na7 139.5(6) . 2_665 ?
O85 W20 Na7 105.9(7) . 2_665 ?
O80 W21 O69 103.3(8) . 1_554 ?
O80 W21 O81 100.4(9) . . ?
O69 W21 O81 95.4(8) 1_554 . ?
O80 W21 O79 101.9(8) . . ?
O69 W21 O79 91.6(8) 1_554 . ?
O81 W21 O79 154.4(7) . . ?
O80 W21 O87 97.2(8) . . ?
O69 W21 O87 159.5(7) 1_554 . ?
O81 W21 O87 81.7(7) . . ?
O79 W21 O87 83.1(7) . . ?
O80 W21 O86 169.8(8) . . ?
O69 W21 O86 85.7(6) 1_554 . ?
O81 W21 O86 73.6(6) . . ?
O79 W21 O86 82.4(6) . . ?
O87 W21 O86 74.0(6) . . ?
O82 W22 O68 106.0(8) . 1_554 ?
O82 W22 O81 99.0(8) . . ?
O68 W22 O81 93.8(8) 1_554 . ?
O82 W22 O83 101.3(8) . . ?
O68 W22 O83 91.1(7) 1_554 . ?
O81 W22 O83 157.0(7) . . ?
O82 W22 O88 96.3(9) . . ?
O68 W22 O88 157.7(8) 1_554 . ?
O81 W22 O88 80.6(8) . . ?
O83 W22 O88 86.4(8) . . ?
O82 W22 O86 168.0(7) . . ?
O68 W22 O86 84.1(7) 1_554 . ?
O81 W22 O86 73.3(6) . . ?
O83 W22 O86 84.8(6) . . ?
O88 W22 O86 73.5(7) . . ?
O97 W23 O88 99.6(9) . . ?
O97 W23 O94 100.5(9) . . ?
O88 W23 O94 84.8(8) . . ?
O97 W23 O87 101.3(8) . . ?
O88 W23 O87 88.2(8) . . ?
O94 W23 O87 158.0(8) . . ?
O97 W23 O93 104.9(9) . . ?
O88 W23 O93 155.4(8) . . ?
O94 W23 O93 89.0(8) . . ?
O87 W23 O93 88.7(7) . . ?
O97 W23 O86 171.0(7) . . ?
O88 W23 O86 72.9(7) . . ?
O94 W23 O86 84.2(7) . . ?
O87 W23 O86 73.8(6) . . ?
O93 W23 O86 82.8(6) . . ?
O98 W24 O90 99.0(8) . . ?
O98 W24 O89 98.7(9) . . ?
O90 W24 O89 92.2(7) . . ?
O98 W24 O95 103.6(8) . . ?
O90 W24 O95 86.8(7) . . ?
O89 W24 O95 157.6(7) . . ?
O98 W24 O94 101.2(9) . . ?
O90 W24 O94 159.7(7) . . ?
O89 W24 O94 82.7(8) . . ?
O95 W24 O94 90.6(7) . . ?
O98 W24 O84 169.6(8) . . ?
O90 W24 O84 75.1(6) . . ?
O89 W24 O84 73.3(6) . . ?
O95 W24 O84 84.8(6) . . ?
O94 W24 O84 84.6(6) . . ?
O98 W24 K4 50.4(7) . . ?
O90 W24 K4 95.4(5) . . ?
O89 W24 K4 149.0(6) . . ?
O95 W24 K4 53.2(5) . . ?
O94 W24 K4 99.0(6) . . ?
O84 W24 K4 137.8(4) . . ?
O96 W25 O92 102.8(9) . . ?
O96 W25 O93 100.9(9) . . ?
O92 W25 O93 86.3(8) . . ?
O96 W25 O95 100.9(9) . . ?
O92 W25 O95 156.1(7) . . ?
O93 W25 O95 86.2(7) . . ?
O96 W25 O91 103.1(9) . . ?
O92 W25 O91 91.6(8) . . ?
O93 W25 O91 155.8(8) . . ?
O95 W25 O91 86.1(8) . . ?
O96 W25 O85 174.8(9) . . ?
O92 W25 O85 74.4(7) . . ?
O93 W25 O85 83.4(7) . . ?
O95 W25 O85 82.3(7) . . ?
O91 W25 O85 72.9(7) . . ?
O96 W25 K4 53.3(7) . . ?
O92 W25 K4 155.9(6) . . ?
O93 W25 K4 94.6(6) . . ?
O95 W25 K4 47.6(5) . . ?
O91 W25 K4 97.0(6) . . ?
O85 W25 K4 129.7(5) . . ?
O26 P1 O34 109.7(9) . . ?
O26 P1 O27 108.7(9) . . ?
O34 P1 O27 111.1(10) . . ?
O26 P1 O25 107.7(9) . . ?
O34 P1 O25 111.5(10) . . ?
O27 P1 O25 108.0(9) . . ?
O85 P2 O86 108.6(11) . . ?
O85 P2 O71 110.6(11) . 1_554 ?
O86 P2 O71 110.7(9) . 1_554 ?
O85 P2 O84 107.9(10) . . ?
O86 P2 O84 107.4(9) . . ?
O71 P2 O84 111.6(10) 1_554 . ?
O29 Co1 O28 86.0(7) . . ?
O29 Co1 O35 94.1(7) . . ?
O28 Co1 O35 94.5(7) . . ?
O29 Co1 O40 168.2(7) . . ?
O28 Co1 O40 87.5(6) . . ?
O35 Co1 O40 96.1(7) . . ?
O29 Co1 O36 93.9(7) . . ?
O28 Co1 O36 173.8(6) . . ?
O35 Co1 O36 91.7(6) . . ?
O40 Co1 O36 91.6(6) . . ?
O29 Co1 O34 90.8(7) . . ?
O28 Co1 O34 90.9(6) . . ?
O35 Co1 O34 172.9(7) . . ?
O40 Co1 O34 79.5(6) . . ?
O36 Co1 O34 82.9(6) . . ?
O29 Co1 K5 71.3(5) . 2_666 ?
O28 Co1 K5 50.9(5) . 2_666 ?
O35 Co1 K5 49.3(5) . 2_666 ?
O40 Co1 K5 111.6(5) . 2_666 ?
O36 Co1 K5 134.8(5) . 2_666 ?
O34 Co1 K5 137.6(5) . 2_666 ?
O38 Co2 O31 90.3(6) . . ?
O38 Co2 O30 176.0(6) . . ?
O31 Co2 O30 91.9(7) . . ?
O38 Co2 O36 85.9(6) . . ?
O31 Co2 O36 175.5(6) . . ?
O30 Co2 O36 91.7(7) . . ?
O38 Co2 O37 98.0(6) . . ?
O31 Co2 O37 89.3(6) . . ?
O30 Co2 O37 85.4(7) . . ?
O36 Co2 O37 93.5(6) . . ?
O38 Co2 O34 82.2(7) . . ?
O31 Co2 O34 90.2(6) . . ?
O30 Co2 O34 94.4(7) . . ?
O36 Co2 O34 87.0(6) . . ?
O37 Co2 O34 179.5(7) . . ?
O38 Co2 K2 140.2(5) . . ?
O31 Co2 K2 116.6(5) . . ?
O30 Co2 K2 40.8(5) . . ?
O36 Co2 K2 67.9(5) . . ?
O37 Co2 K2 56.6(5) . . ?
O34 Co2 K2 123.5(5) . . ?
O32 Co3 O39 90.8(7) . . ?
O32 Co3 O33 87.8(6) . . ?
O39 Co3 O33 94.5(7) . . ?
O32 Co3 O40 170.4(6) . . ?
O39 Co3 O40 97.4(7) . . ?
O33 Co3 O40 86.5(6) . . ?
O32 Co3 O38 93.9(6) . . ?
O39 Co3 O38 92.3(7) . . ?
O33 Co3 O38 172.9(7) . . ?
O40 Co3 O38 90.8(6) . . ?
O32 Co3 O34 91.1(7) . . ?
O39 Co3 O34 173.2(7) . . ?
O33 Co3 O34 92.1(6) . . ?
O40 Co3 O34 81.3(6) . . ?
O38 Co3 O34 81.0(6) . . ?
O56 Co4 O55 112.8(6) . . ?
O56 Co4 O62 111.2(7) . . ?
O55 Co4 O62 107.9(6) . . ?
O56 Co4 O40 108.4(7) . . ?
O55 Co4 O40 109.5(6) . . ?
O62 Co4 O40 107.0(6) . . ?
O61 Co5 O65 93.1(8) . . ?
O61 Co5 O66 93.8(7) . . ?
O65 Co5 O66 89.1(8) . . ?
O61 Co5 O62 98.1(7) . . ?
O65 Co5 O62 167.9(7) . . ?
O66 Co5 O62 85.9(7) . . ?
O61 Co5 O64 92.0(6) . . ?
O65 Co5 O64 92.7(7) . . ?
O66 Co5 O64 173.9(8) . . ?
O62 Co5 O64 91.3(6) . . ?
O61 Co5 O71 172.2(6) . . ?
O65 Co5 O71 89.9(7) . . ?
O66 Co5 O71 93.4(7) . . ?
O62 Co5 O71 79.5(6) . . ?
O64 Co5 O71 80.7(6) . . ?
O69 Co6 O70 87.3(8) . . ?
O69 Co6 O64 177.9(7) . . ?
O70 Co6 O64 92.4(8) . . ?
O69 Co6 O63 93.9(7) . . ?
O70 Co6 O63 174.2(7) . . ?
O64 Co6 O63 86.2(7) . . ?
O69 Co6 O60 87.8(7) . . ?
O70 Co6 O60 91.5(7) . . ?
O64 Co6 O60 94.2(6) . . ?
O63 Co6 O60 94.1(6) . . ?
O69 Co6 O71 91.1(6) . . ?
O70 Co6 O71 89.5(7) . . ?
O64 Co6 O71 86.9(6) . . ?
O63 Co6 O71 84.9(6) . . ?
O60 Co6 O71 178.5(6) . . ?
O59 Co7 O68 93.4(7) . . ?
O59 Co7 O62 95.6(7) . . ?
O68 Co7 O62 169.4(7) . . ?
O59 Co7 O67 91.4(7) . . ?
O68 Co7 O67 87.2(7) . . ?
O62 Co7 O67 87.1(6) . . ?
O59 Co7 O63 91.0(7) . . ?
O68 Co7 O63 95.0(7) . . ?
O62 Co7 O63 90.4(7) . . ?
O67 Co7 O63 176.6(7) . . ?
O59 Co7 O71 173.7(7) . . ?
O68 Co7 O71 89.9(7) . . ?
O62 Co7 O71 81.7(6) . . ?
O67 Co7 O71 94.1(6) . . ?
O63 Co7 O71 83.3(6) . . ?
O58 Co8 O21 89.1(7) 1_655 . ?
O58 Co8 O99 83.6(9) 1_655 . ?
O21 Co8 O99 85.7(9) . . ?
O58 Co8 O100 94.0(9) 1_655 . ?
O21 Co8 O100 174.7(10) . . ?
O99 Co8 O100 90.3(11) . . ?
O58 Co8 O101 90.2(8) 1_655 . ?
O21 Co8 O101 95.4(8) . . ?
O99 Co8 O101 173.6(10) . . ?
O100 Co8 O101 88.9(10) . . ?
O58 Co8 O102 169.0(9) 1_655 . ?
O21 Co8 O102 86.4(8) . . ?
O99 Co8 O102 106.0(10) . . ?
O100 Co8 O102 91.4(10) . . ?
O101 Co8 O102 80.4(9) . . ?
W1 O1 K4 153.5(9) . . ?
W1 O1 K1 104.3(7) . . ?
K4 O1 K1 89.9(6) . . ?
W2 O2 K1 104.8(7) . . ?
W3 O4 W1 150.0(10) . . ?
W2 O5 W1 150.4(10) . . ?
W2 O5 K1 106.6(7) . 2_656 ?
W1 O5 K1 100.8(6) . 2_656 ?
W2 O5 K1 96.9(6) . . ?
W1 O5 K1 94.1(6) . . ?
K1 O5 K1 89.5(5) 2_656 . ?
W2 O6 W3 153.0(9) . . ?
W2 O6 Na4 100.1(7) . 2_666 ?
W3 O6 Na4 105.4(8) . 2_666 ?
W3 O7 W9 123.5(10) . . ?
W3 O8 W4 123.9(9) . . ?
W3 O8 Na5 112.5(8) . . ?
W4 O8 Na5 97.4(8) . . ?
W3 O8 Na6 110.2(10) . . ?
W4 O8 Na6 100.3(8) . . ?
Na5 O8 Na6 111.5(9) . . ?
W1 O9 W5 122.7(8) . . ?
W1 O10 W6 125.7(9) . . ?
W1 O10 K1 108.0(6) . 2_656 ?
W6 O10 K1 102.3(7) . 2_656 ?
W2 O11 W7 125.6(9) . . ?
W2 O11 K1 106.8(7) . 2_656 ?
W7 O11 K1 101.8(6) . 2_656 ?
W2 O11 K4 134.1(7) . 2_656 ?
W7 O11 K4 93.7(6) . 2_656 ?
K1 O11 K4 83.9(5) 2_656 2_656 ?
W2 O12 W8 127.2(8) . . ?
W2 O12 Na4 104.2(8) . 2_666 ?
W8 O12 Na4 102.6(7) . 2_666 ?
W4 O13 K6 140.5(11) . . ?
W5 O14 W4 145.1(10) . . ?
W5 O14 Na6 110.5(9) . . ?
W4 O14 Na6 104.2(8) . . ?
W5 O15 Na2 133.6(9) . . ?
W5 O15 K7 90.8(7) . 1_455 ?
Na2 O15 K7 128.0(7) . 1_455 ?
W5 O16 W6 122.6(8) . . ?
W6 O18 W7 147.6(10) . . ?
W6 O18 K1 103.1(7) . 2_656 ?
W7 O18 K1 108.2(7) . 2_656 ?
W7 O19 K4 111.1(9) . 2_656 ?
W7 O20 W8 126.0(9) . . ?
W8 O21 Co8 151.6(11) . . ?
W8 O21 K5 98.2(8) . 2_666 ?
Co8 O21 K5 108.3(7) . 2_666 ?
W8 O22 W9 143.6(10) . . ?
W8 O22 Na4 103.2(8) . 2_666 ?
W9 O22 Na4 112.0(9) . 2_666 ?
W9 O23 K7 125.7(10) . . ?
W9 O23 K2 134.9(9) . 2_666 ?
K7 O23 K2 91.8(7) . 2_666 ?
W4 O24 W9 127.9(10) . . ?
P1 O25 W9 125.7(9) . . ?
P1 O25 W4 124.5(8) . . ?
W9 O25 W4 91.3(5) . . ?
P1 O25 W3 124.8(9) . . ?
W9 O25 W3 90.1(5) . . ?
W4 O25 W3 89.7(5) . . ?
P1 O26 W5 125.5(8) . . ?
P1 O26 W6 124.6(8) . . ?
W5 O26 W6 89.8(5) . . ?
P1 O26 W1 128.1(8) . . ?
W5 O26 W1 88.3(5) . . ?
W6 O26 W1 88.5(5) . . ?
P1 O27 W8 124.2(10) . . ?
P1 O27 W7 123.3(9) . . ?
W8 O27 W7 92.4(6) . . ?
P1 O27 W2 125.8(10) . . ?
W8 O27 W2 91.3(5) . . ?
W7 O27 W2 89.6(6) . . ?
W8 O28 Co1 142.7(9) . . ?
W8 O28 K5 97.2(6) . 2_666 ?
Co1 O28 K5 97.2(6) . 2_666 ?
W9 O29 Co1 147.6(11) . . ?
W4 O30 Co2 138.8(10) . . ?
W4 O30 K2 111.6(8) . . ?
Co2 O30 K2 108.9(7) . . ?
W5 O31 Co2 140.9(8) . . ?
W5 O31 K7 101.1(7) . 1_455 ?
Co2 O31 K7 114.7(7) . 1_455 ?
W6 O32 Co3 144.1(8) . . ?
W7 O33 Co3 141.8(10) . . ?
P1 O34 Co2 122.5(10) . . ?
P1 O34 Co3 124.6(11) . . ?
Co2 O34 Co3 94.3(7) . . ?
P1 O34 Co1 121.0(9) . . ?
Co2 O34 Co1 92.1(7) . . ?
Co3 O34 Co1 94.1(7) . . ?
W16 O35 Co1 143.4(9) . . ?
W16 O35 K5 117.1(8) . 2_666 ?
Co1 O35 K5 99.3(7) . 2_666 ?
W12 O36 Co2 131.2(8) . . ?
W12 O36 Co1 128.3(8) . . ?
Co2 O36 Co1 97.6(6) . . ?
Co2 O37 K2 90.1(5) . . ?
W11 O38 Co2 126.5(9) . . ?
W11 O38 Co3 129.6(9) . . ?
Co2 O38 Co3 102.3(7) . . ?
W15 O39 Co3 143.4(10) . . ?
Co4 O40 Co1 117.2(8) . . ?
Co4 O40 Co3 115.2(7) . . ?
Co1 O40 Co3 104.9(7) . . ?
W10 O42 Na2 128.2(9) . 2_566 ?
W10 O42 K6 125.3(8) . 2_566 ?
Na2 O42 K6 106.1(7) 2_566 2_566 ?
W11 O43 K2 144.2(8) . 2_566 ?
W11 O43 K7 122.8(7) . 1_455 ?
K2 O43 K7 86.8(5) 2_566 1_455 ?
W10 O44 W14 106.6(6) . . ?
W10 O44 W11 104.5(6) . . ?
W14 O44 W11 106.5(6) . . ?
W14 O45 K6 138.9(10) . 2_566 ?
W14 O45 Na1 127.6(9) . 2_566 ?
K6 O45 Na1 93.0(7) 2_566 2_566 ?
W13 O46 Na2 139.6(9) . 2_566 ?
W10 O47 W13 105.3(8) . . ?
W10 O47 W12 104.5(8) . . ?
W13 O47 W12 105.6(7) . . ?
W12 O48 K7 143.6(9) . 2_666 ?
W12 O48 K2 117.6(8) . . ?
K7 O48 K2 94.7(6) 2_666 . ?
W12 O49 W11 151.9(8) . . ?
W12 O49 W10 103.8(7) . . ?
W11 O49 W10 104.3(6) . . ?
W13 O50 W14 151.4(9) . . ?
W13 O50 W10 104.6(7) . . ?
W14 O50 W10 103.9(6) . . ?
W13 O51 W16 111.2(9) . . ?
W13 O51 Na5 130.9(9) . 2_666 ?
W16 O51 Na5 92.4(7) . 2_666 ?
W12 O52 W16 113.3(8) . . ?
W12 O52 Na5 132.7(9) . 2_666 ?
W16 O52 Na5 99.1(8) . 2_666 ?
W11 O53 W15 111.2(7) . . ?
W11 O53 K5 131.8(7) . 2_566 ?
W15 O53 K5 97.1(6) . 2_566 ?
W14 O54 W15 110.4(8) . . ?
W14 O54 K5 132.1(8) . 2_566 ?
W15 O54 K5 92.5(6) . 2_566 ?
Co4 O55 W15 120.7(7) . . ?
Co4 O55 W11 116.2(7) . . ?
W15 O55 W11 98.9(6) . . ?
Co4 O55 W14 115.3(7) . . ?
W15 O55 W14 97.0(6) . . ?
W11 O55 W14 105.7(5) . . ?
Co4 O56 W16 119.5(7) . . ?
Co4 O56 W12 116.6(7) . . ?
W16 O56 W12 97.6(6) . . ?
Co4 O56 W13 116.1(7) . . ?
W16 O56 W13 97.4(6) . . ?
W12 O56 W13 106.4(6) . . ?
W16 O57 K6 166.5(10) . 2_666 ?
W15 O58 Co8 142.7(10) . 1_455 ?
W15 O58 K5 96.8(7) . 2_566 ?
Co8 O58 K5 105.3(7) 1_455 2_566 ?
W15 O59 Co7 142.2(10) . . ?
Co6 O60 Na1 98.9(7) . 2_566 ?
W16 O61 Co5 144.5(9) . . ?
Co4 O62 Co7 118.4(7) . . ?
Co4 O62 Co5 113.8(8) . . ?
Co7 O62 Co5 105.6(7) . . ?
W14 O63 Co7 132.2(10) . . ?
W14 O63 Co6 127.7(9) . . ?
Co7 O63 Co6 98.4(7) . . ?
W13 O64 Co6 131.1(8) . . ?
W13 O64 Co5 126.4(9) . . ?
Co6 O64 Co5 99.6(7) . . ?
W19 O65 Co5 142.6(12) 1_556 . ?
W18 O66 Co5 140.1(12) . . ?
W17 O67 Co7 141.4(9) 1_556 . ?
W22 O68 Co7 146.7(9) 1_556 . ?
W21 O69 Co6 144.7(9) 1_556 . ?
W21 O69 Na1 107.3(7) 1_556 2_566 ?
Co6 O69 Na1 105.8(7) . 2_566 ?
W20 O70 Co6 145.7(12) 1_556 . ?
W20 O70 Na7 103.3(10) 1_556 2_666 ?
Co6 O70 Na7 110.0(10) . 2_666 ?
P2 O71 Co6 125.7(10) 1_556 . ?
P2 O71 Co7 122.0(9) 1_556 . ?
Co6 O71 Co7 93.2(6) . . ?
P2 O71 Co5 121.5(9) 1_556 . ?
Co6 O71 Co5 92.6(6) . . ?
Co7 O71 Co5 93.2(6) . . ?
W17 O72 K3 134.3(10) . 2_655 ?
W17 O73 W18 128.0(10) 1_556 . ?
W18 O74 Na3 167.5(10) . 2_666 ?
W18 O74 K3 100.7(8) . 1_556 ?
Na3 O74 K3 91.5(5) 2_666 1_556 ?
W19 O75 W18 144.3(9) . 1_554 ?
W19 O76 Na1 152.5(10) . 2_665 ?
W20 O77 W19 123.8(10) . . ?
W20 O79 W21 143.2(10) . . ?
W21 O81 W22 124.2(9) . . ?
W22 O82 K3 149.3(10) . 1_455 ?
W17 O83 W22 143.9(10) . . ?
P2 O84 W18 125.2(9) . 1_554 ?
P2 O84 W17 126.4(9) . . ?
W18 O84 W17 90.2(5) 1_554 . ?
P2 O84 W24 126.3(9) . . ?
W18 O84 W24 87.8(5) 1_554 . ?
W17 O84 W24 89.1(5) . . ?
P2 O85 W19 126.8(11) . . ?
P2 O85 W20 124.4(10) . . ?
W19 O85 W20 88.7(6) . . ?
P2 O85 W25 128.6(11) . . ?
W19 O85 W25 87.8(6) . . ?
W20 O85 W25 87.7(6) . . ?
P2 O86 W22 125.8(9) . . ?
P2 O86 W21 125.1(9) . . ?
W22 O86 W21 88.2(5) . . ?
P2 O86 W23 128.8(9) . . ?
W22 O86 W23 88.0(5) . . ?
W21 O86 W23 88.2(5) . . ?
W23 O87 W21 123.8(9) . . ?
W23 O88 W22 125.4(11) . . ?
W24 O89 W17 124.4(9) . . ?
W24 O90 W18 124.0(8) . 1_554 ?
W24 O90 K3 125.5(8) . . ?
W18 O90 K3 108.0(7) 1_554 . ?
W25 O91 W19 125.2(9) . . ?
W25 O92 W20 124.6(9) . . ?
W25 O92 Na2 115.3(8) . . ?
W20 O92 Na2 120.2(8) . . ?
W25 O93 W23 153.3(11) . . ?
W23 O94 W24 142.5(11) . . ?
W25 O95 W24 150.2(9) . . ?
W25 O95 K4 103.6(7) . . ?
W24 O95 K4 94.9(6) . . ?
W25 O96 Na6 133.6(14) . . ?
W25 O96 K4 100.6(9) . . ?
Na6 O96 K4 111.6(10) . . ?
W24 O98 K4 102.3(9) . . ?
Co8 O99 Na3 103.8(10) . 2_666 ?
Na4 O108 K7 107.1(10) . 2_666 ?
K5 O109 K2 132.9(10) . . ?
K2 O112 K2 132.2(13) . 2_666 ?
O10 K1 O18 55.9(5) 2_656 2_656 ?
O10 K1 O5 54.7(5) 2_656 2_656 ?
O18 K1 O5 67.4(5) 2_656 2_656 ?
O10 K1 O2 70.9(5) 2_656 . ?
O18 K1 O2 124.4(5) 2_656 . ?
O5 K1 O2 95.7(6) 2_656 . ?
O10 K1 O11 90.3(5) 2_656 2_656 ?
O18 K1 O11 54.4(5) 2_656 2_656 ?
O5 K1 O11 51.5(5) 2_656 2_656 ?
O2 K1 O11 146.6(6) . 2_656 ?
O10 K1 O1 145.4(6) 2_656 . ?
O18 K1 O1 120.2(5) 2_656 . ?
O5 K1 O1 91.1(5) 2_656 . ?
O2 K1 O1 112.2(5) . . ?
O11 K1 O1 68.3(5) 2_656 . ?
O10 K1 O5 112.0(5) 2_656 . ?
O18 K1 O5 157.9(6) 2_656 . ?
O5 K1 O5 90.5(5) 2_656 . ?
O2 K1 O5 55.3(5) . . ?
O11 K1 O5 112.0(5) 2_656 . ?
O1 K1 O5 57.3(5) . . ?
O10 K1 W1 138.9(5) 2_656 . ?
O18 K1 W1 145.3(4) 2_656 . ?
O5 K1 W1 96.1(4) 2_656 . ?
O2 K1 W1 86.2(4) . . ?
O11 K1 W1 91.1(4) 2_656 . ?
O1 K1 W1 26.2(3) . . ?
O5 K1 W1 32.0(3) . . ?
O10 K1 W2 93.5(4) 2_656 . ?
O18 K1 W2 149.3(4) 2_656 . ?
O5 K1 W2 98.6(4) 2_656 . ?
O2 K1 W2 26.4(4) . . ?
O11 K1 W2 137.8(4) 2_656 . ?
O1 K1 W2 85.9(4) . . ?
O5 K1 W2 29.7(3) . . ?
W1 K1 W2 59.79(12) . . ?
O10 K1 W6 31.3(4) 2_656 2_656 ?
O18 K1 W6 29.4(3) 2_656 2_656 ?
O5 K1 W6 69.3(4) 2_656 2_656 ?
O2 K1 W6 95.1(4) . 2_656 ?
O11 K1 W6 79.8(4) 2_656 2_656 ?
O1 K1 W6 148.1(4) . 2_656 ?
O5 K1 W6 143.2(4) . 2_656 ?
W1 K1 W6 165.5(3) . 2_656 ?
W2 K1 W6 120.8(2) . 2_656 ?
O10 K1 W1 28.1(3) 2_656 2_656 ?
O18 K1 W1 68.8(4) 2_656 2_656 ?
O5 K1 W1 30.9(3) 2_656 2_656 ?
O2 K1 W1 71.8(4) . 2_656 ?
O11 K1 W1 78.8(4) 2_656 2_656 ?
O1 K1 W1 117.9(4) . 2_656 ?
O5 K1 W1 92.5(4) . 2_656 ?
W1 K1 W1 112.9(2) . 2_656 ?
W2 K1 W1 85.24(18) . 2_656 ?
W6 K1 W1 54.40(12) 2_656 2_656 ?
O10 K1 W2 78.6(4) 2_656 2_656 ?
O18 K1 W2 66.8(4) 2_656 2_656 ?
O5 K1 W2 27.6(3) 2_656 2_656 ?
O2 K1 W2 119.7(5) . 2_656 ?
O11 K1 W2 27.1(3) 2_656 2_656 ?
O1 K1 W2 70.2(4) . 2_656 ?
O5 K1 W2 93.7(4) . 2_656 ?
W1 K1 W2 84.44(17) . 2_656 ?
W2 K1 W2 113.6(2) . 2_656 ?
W6 K1 W2 82.36(18) 2_656 2_656 ?
W1 K1 W2 58.20(14) 2_656 2_656 ?
O30 K2 O43 118.2(6) . 2_566 ?
O30 K2 O48 98.4(6) . . ?
O43 K2 O48 78.1(5) 2_566 . ?
O30 K2 O112 88.3(9) . . ?
O43 K2 O112 146.0(9) 2_566 . ?
O48 K2 O112 77.2(8) . . ?
O30 K2 O23 168.3(6) . 2_666 ?
O43 K2 O23 71.3(5) 2_566 2_666 ?
O48 K2 O23 76.4(6) . 2_666 ?
O112 K2 O23 80.4(9) . 2_666 ?
O30 K2 O109 111.4(7) . . ?
O43 K2 O109 72.1(6) 2_566 . ?
O48 K2 O109 145.1(7) . . ?
O112 K2 O109 120.1(10) . . ?
O23 K2 O109 77.2(7) 2_666 . ?
O30 K2 O112 95.0(8) . 2_666 ?
O43 K2 O112 139.0(8) 2_566 2_666 ?
O48 K2 O112 122.7(8) . 2_666 ?
O112 K2 O112 47.8(13) . 2_666 ?
O23 K2 O112 79.6(8) 2_666 2_666 ?
O109 K2 O112 73.7(9) . 2_666 ?
O30 K2 O37 56.7(5) . . ?
O43 K2 O37 70.5(5) 2_566 . ?
O48 K2 O37 59.4(5) . . ?
O112 K2 O37 114.7(9) . . ?
O23 K2 O37 126.0(5) 2_666 . ?
O109 K2 O37 123.6(6) . . ?
O112 K2 O37 149.8(8) 2_666 . ?
O30 K2 W4 26.6(4) . . ?
O43 K2 W4 121.6(4) 2_566 . ?
O48 K2 W4 124.8(4) . . ?
O112 K2 W4 91.8(8) . . ?
O23 K2 W4 155.4(5) 2_666 . ?
O109 K2 W4 86.9(6) . . ?
O112 K2 W4 78.0(7) 2_666 . ?
O37 K2 W4 78.5(3) . . ?
O30 K2 Co2 30.3(4) . . ?
O43 K2 Co2 103.7(4) 2_566 . ?
O48 K2 Co2 68.9(4) . . ?
O112 K2 Co2 88.6(8) . . ?
O23 K2 Co2 145.1(5) 2_666 . ?
O109 K2 Co2 135.5(6) . . ?
O112 K2 Co2 116.5(7) 2_666 . ?
O37 K2 Co2 33.3(3) . . ?
W4 K2 Co2 56.84(12) . . ?
O30 K2 W12 80.4(4) . . ?
O43 K2 W12 99.2(4) 2_566 . ?
O48 K2 W12 23.0(3) . . ?
O112 K2 W12 62.5(8) . . ?
O23 K2 W12 91.7(5) 2_666 . ?
O109 K2 W12 167.6(6) . . ?
O112 K2 W12 110.2(7) 2_666 . ?
O37 K2 W12 58.9(3) . . ?
W4 K2 W12 105.37(18) . . ?
Co2 K2 W12 54.21(12) . . ?
O30 K2 K7 135.6(5) . 2_666 ?
O43 K2 K7 50.1(4) 2_566 2_666 ?
O48 K2 K7 41.2(4) . 2_666 ?
O112 K2 K7 96.2(8) . 2_666 ?
O23 K2 K7 44.1(4) 2_666 2_666 ?
O109 K2 K7 104.2(6) . 2_666 ?
O112 K2 K7 120.3(8) 2_666 2_666 ?
O37 K2 K7 81.9(4) . 2_666 ?
W4 K2 K7 160.4(3) . 2_666 ?
Co2 K2 K7 105.4(2) . 2_666 ?
W12 K2 K7 63.5(2) . 2_666 ?
O82 K3 O106 141.4(7) 1_655 . ?
O82 K3 O105 93.2(7) 1_655 1_545 ?
O106 K3 O105 83.5(8) . 1_545 ?
O82 K3 O90 123.4(6) 1_655 . ?
O106 K3 O90 67.7(6) . . ?
O105 K3 O90 143.5(7) 1_545 . ?
O82 K3 O117 79.1(9) 1_655 1_554 ?
O106 K3 O117 130.6(9) . 1_554 ?
O105 K3 O117 130.9(10) 1_545 1_554 ?
O90 K3 O117 64.7(9) . 1_554 ?
O82 K3 O72 70.9(6) 1_655 2_655 ?
O106 K3 O72 70.9(6) . 2_655 ?
O105 K3 O72 77.1(7) 1_545 2_655 ?
O90 K3 O72 111.9(6) . 2_655 ?
O117 K3 O72 140.4(10) 1_554 2_655 ?
O82 K3 O74 77.8(5) 1_655 1_554 ?
O106 K3 O74 83.9(6) . 1_554 ?
O105 K3 O74 146.2(8) 1_545 1_554 ?
O90 K3 O74 54.9(5) . 1_554 ?
O117 K3 O74 79.8(9) 1_554 1_554 ?
O72 K3 O74 69.2(5) 2_655 1_554 ?
O82 K3 W18 99.6(4) 1_655 1_554 ?
O106 K3 W18 74.0(5) . 1_554 ?
O105 K3 W18 156.3(6) 1_545 1_554 ?
O90 K3 W18 29.6(4) . 1_554 ?
O117 K3 W18 71.5(8) 1_554 1_554 ?
O72 K3 W18 88.3(4) 2_655 1_554 ?
O74 K3 W18 25.3(3) 1_554 1_554 ?
O82 K3 Na3 44.1(4) 1_655 2_665 ?
O106 K3 Na3 102.6(6) . 2_665 ?
O105 K3 Na3 113.5(7) 1_545 2_665 ?
O90 K3 Na3 95.1(4) . 2_665 ?
O117 K3 Na3 94.1(9) 1_554 2_665 ?
O72 K3 Na3 46.3(4) 2_655 2_665 ?
O74 K3 Na3 40.3(4) 1_554 2_665 ?
W18 K3 Na3 65.5(2) 1_554 2_665 ?
O82 K3 K4 121.7(5) 1_655 . ?
O106 K3 K4 96.1(5) . . ?
O105 K3 K4 104.1(6) 1_545 . ?
O90 K3 K4 59.5(4) . . ?
O117 K3 K4 47.7(9) 1_554 . ?
O72 K3 K4 166.9(5) 2_655 . ?
O74 K3 K4 108.4(4) 1_554 . ?
W18 K3 K4 86.10(19) 1_554 . ?
Na3 K3 K4 139.4(3) 2_665 . ?
O1 K4 O19 115.3(6) . 2_656 ?
O1 K4 O98 141.5(8) . . ?
O19 K4 O98 67.2(6) 2_656 . ?
O1 K4 O110 64.8(9) . . ?
O19 K4 O110 121.4(9) 2_656 . ?
O98 K4 O110 81.1(9) . . ?
O1 K4 O95 131.3(6) . . ?
O19 K4 O95 113.2(6) 2_656 . ?
O98 K4 O95 59.2(5) . . ?
O110 K4 O95 87.0(8) . . ?
O1 K4 O11 68.9(5) . 2_656 ?
O19 K4 O11 56.9(5) 2_656 2_656 ?
O98 K4 O11 85.0(6) . 2_656 ?
O110 K4 O11 73.0(8) . 2_656 ?
O95 K4 O11 141.6(6) . 2_656 ?
O1 K4 O96 79.5(6) . . ?
O19 K4 O96 159.7(8) 2_656 . ?
O98 K4 O96 110.8(6) . . ?
O110 K4 O96 76.8(9) . . ?
O95 K4 O96 54.9(6) . . ?
O11 K4 O96 143.2(7) 2_656 . ?
O1 K4 W24 146.2(5) . . ?
O19 K4 W24 88.6(4) 2_656 . ?
O98 K4 W24 27.3(4) . . ?
O110 K4 W24 82.7(8) . . ?
O95 K4 W24 31.9(4) . . ?
O11 K4 W24 111.3(4) 2_656 . ?
O96 K4 W24 84.8(5) . . ?
O1 K4 W7 98.1(5) . 2_656 ?
O19 K4 W7 25.1(4) 2_656 2_656 ?
O98 K4 W7 68.4(4) . 2_656 ?
O110 K4 W7 98.2(8) . 2_656 ?
O95 K4 W7 125.8(5) . 2_656 ?
O11 K4 W7 32.6(3) 2_656 2_656 ?
O96 K4 W7 175.0(6) . 2_656 ?
W24 K4 W7 95.0(2) . 2_656 ?
O1 K4 W25 104.3(4) . . ?
O19 K4 W25 139.9(5) 2_656 . ?
O98 K4 W25 86.2(4) . . ?
O110 K4 W25 80.5(7) . . ?
O95 K4 W25 28.8(3) . . ?
O11 K4 W25 153.0(5) 2_656 . ?
O96 K4 W25 26.1(4) . . ?
W24 K4 W25 59.32(14) . . ?
W7 K4 W25 154.3(3) 2_656 . ?
O1 K4 K1 47.3(4) . . ?
O19 K4 K1 69.4(4) 2_656 . ?
O98 K4 K1 127.6(5) . . ?
O110 K4 K1 98.0(8) . . ?
O95 K4 K1 172.0(6) . . ?
O11 K4 K1 46.4(4) 2_656 . ?
O96 K4 K1 120.1(5) . . ?
W24 K4 K1 154.8(3) . . ?
W7 K4 K1 59.80(18) 2_656 . ?
W25 K4 K1 145.9(3) . . ?
O1 K4 K3 156.4(5) . . ?
O19 K4 K3 44.0(4) 2_656 . ?
O98 K4 K3 50.7(4) . . ?
O110 K4 K3 131.7(8) . . ?
O95 K4 K3 71.1(4) . . ?
O11 K4 K3 97.9(4) 2_656 . ?
O96 K4 K3 118.0(5) . . ?
W24 K4 K3 56.02(17) . . ?
W7 K4 K3 65.57(19) 2_656 . ?
W25 K4 K3 96.0(2) . . ?
K1 K4 K3 109.3(3) . . ?
O116 K5 O109 133.9(16) 2_666 . ?
O116 K5 O53 133.4(14) 2_666 2_566 ?
O109 K5 O53 77.7(7) . 2_566 ?
O116 K5 O35 77.2(14) 2_666 2_666 ?
O109 K5 O35 71.6(7) . 2_666 ?
O53 K5 O35 147.8(6) 2_566 2_666 ?
O116 K5 O28 73.4(15) 2_666 2_666 ?
O109 K5 O28 116.2(7) . 2_666 ?
O53 K5 O28 129.4(6) 2_566 2_666 ?
O35 K5 O28 60.4(5) 2_666 2_666 ?
O116 K5 O21 81.9(15) 2_666 2_666 ?
O109 K5 O21 142.1(8) . 2_666 ?
O53 K5 O21 84.3(5) 2_566 2_666 ?
O35 K5 O21 114.5(6) 2_666 2_666 ?
O28 K5 O21 54.1(5) 2_666 2_666 ?
O116 K5 O54 89.5(15) 2_666 2_566 ?
O109 K5 O54 86.3(7) . 2_566 ?
O53 K5 O54 54.4(5) 2_566 2_566 ?
O35 K5 O54 131.1(6) 2_666 2_566 ?
O28 K5 O54 157.3(6) 2_666 2_566 ?
O21 K5 O54 109.7(5) 2_666 2_566 ?
O116 K5 O58 80.4(14) 2_666 2_566 ?
O109 K5 O58 130.2(7) . 2_566 ?
O53 K5 O58 55.5(5) 2_566 2_566 ?
O35 K5 O58 156.8(6) 2_666 2_566 ?
O28 K5 O58 107.1(5) 2_666 2_566 ?
O21 K5 O58 55.6(5) 2_666 2_566 ?
O54 K5 O58 54.2(5) 2_566 2_566 ?
O116 K5 W8 85.1(15) 2_666 2_666 ?
O109 K5 W8 126.2(7) . 2_666 ?
O53 K5 W8 102.1(4) 2_566 2_666 ?
O35 K5 W8 88.6(4) 2_666 2_666 ?
O28 K5 W8 29.0(3) 2_666 2_666 ?
O21 K5 W8 27.8(3) 2_666 2_666 ?
O54 K5 W8 137.5(4) 2_566 2_666 ?
O58 K5 W8 83.4(4) 2_566 2_666 ?
O116 K5 W15 99.7(14) 2_666 2_566 ?
O109 K5 W15 102.3(6) . 2_566 ?
O53 K5 W15 33.8(3) 2_566 2_566 ?
O35 K5 W15 165.7(5) 2_666 2_566 ?
O28 K5 W15 132.5(4) 2_666 2_566 ?
O21 K5 W15 78.4(4) 2_666 2_566 ?
O54 K5 W15 34.7(3) 2_566 2_566 ?
O58 K5 W15 28.0(3) 2_566 2_566 ?
W8 K5 W15 105.1(2) 2_666 2_566 ?
O116 K5 Co1 83.0(14) 2_666 2_666 ?
O109 K5 Co1 87.4(6) . 2_666 ?
O53 K5 Co1 139.6(5) 2_566 2_666 ?
O35 K5 Co1 31.5(4) 2_666 2_666 ?
O28 K5 Co1 31.9(3) 2_666 2_666 ?
O21 K5 Co1 85.1(4) 2_666 2_666 ?
O54 K5 Co1 162.3(4) 2_566 2_666 ?
O58 K5 Co1 139.0(4) 2_566 2_666 ?
W8 K5 Co1 57.90(13) 2_666 2_666 ?
W15 K5 Co1 162.7(3) 2_566 2_666 ?
O116 K5 W16 73.4(14) 2_666 2_666 ?
O109 K5 W16 64.6(6) . 2_666 ?
O53 K5 W16 140.0(4) 2_566 2_666 ?
O35 K5 W16 23.0(4) 2_666 2_666 ?
O28 K5 W16 81.6(3) 2_666 2_666 ?
O21 K5 W16 134.1(4) 2_666 2_666 ?
O54 K5 W16 108.1(4) 2_566 2_666 ?
O58 K5 W16 148.7(5) 2_566 2_666 ?
W8 K5 W16 110.48(19) 2_666 2_666 ?
W15 K5 W16 142.8(3) 2_566 2_666 ?
Co1 K5 W16 54.41(12) 2_666 2_666 ?
O13 K6 O57 75.6(6) . 2_666 ?
O13 K6 O45 117.0(7) . 2_566 ?
O57 K6 O45 91.4(6) 2_666 2_566 ?
O13 K6 O42 77.3(6) . 2_566 ?
O57 K6 O42 132.0(6) 2_666 2_566 ?
O45 K6 O42 67.2(6) 2_566 2_566 ?
O13 K6 O107 140.9(9) . . ?
O57 K6 O107 137.2(9) 2_666 . ?
O45 K6 O107 87.6(8) 2_566 . ?
O42 K6 O107 86.4(8) 2_566 . ?
O13 K6 Na6 73.3(6) . . ?
O57 K6 Na6 129.8(6) 2_666 . ?
O45 K6 Na6 137.9(7) 2_566 . ?
O42 K6 Na6 76.8(6) 2_566 . ?
O107 K6 Na6 68.5(8) . . ?
O13 K6 Na5 55.8(5) . . ?
O57 K6 Na5 53.1(5) 2_666 . ?
O45 K6 Na5 144.3(6) 2_566 . ?
O42 K6 Na5 131.0(5) 2_566 . ?
O107 K6 Na5 120.1(7) . . ?
Na6 K6 Na5 76.8(5) . . ?
O13 K6 W10 69.1(5) . 2_566 ?
O57 K6 W10 112.2(5) 2_666 2_566 ?
O45 K6 W10 59.8(4) 2_566 2_566 ?
O42 K6 W10 19.8(4) 2_566 2_566 ?
O107 K6 W10 104.0(7) . 2_566 ?
Na6 K6 W10 92.0(5) . 2_566 ?
Na5 K6 W10 124.8(4) . 2_566 ?
O13 K6 Na1 160.2(6) . . ?
O57 K6 Na1 95.9(5) 2_666 . ?
O45 K6 Na1 44.4(5) 2_566 . ?
O42 K6 Na1 96.6(4) 2_566 . ?
O107 K6 Na1 55.7(7) . . ?
Na6 K6 Na1 124.1(5) . . ?
Na5 K6 Na1 132.4(4) . . ?
W10 K6 Na1 98.8(3) 2_566 . ?
O13 K6 Na2 91.3(5) . . ?
O57 K6 Na2 165.1(6) 2_666 . ?
O45 K6 Na2 88.5(5) 2_566 . ?
O42 K6 Na2 35.6(4) 2_566 . ?
O107 K6 Na2 57.6(7) . . ?
Na6 K6 Na2 49.6(5) . . ?
Na5 K6 Na2 124.4(4) . . ?
W10 K6 Na2 55.4(2) 2_566 . ?
Na1 K6 Na2 94.4(3) . . ?
O108 K7 O48 144.2(8) 2_666 2_666 ?
O108 K7 O23 71.9(7) 2_666 . ?
O48 K7 O23 78.8(6) 2_666 . ?
O108 K7 O31 76.5(6) 2_666 1_655 ?
O48 K7 O31 119.1(7) 2_666 1_655 ?
O23 K7 O31 141.8(7) . 1_655 ?
O108 K7 O43 75.1(7) 2_666 1_655 ?
O48 K7 O43 74.6(6) 2_666 1_655 ?
O23 K7 O43 66.4(6) . 1_655 ?
O31 K7 O43 85.2(6) 1_655 1_655 ?
O108 K7 O15 102.5(7) 2_666 1_655 ?
O48 K7 O15 112.8(6) 2_666 1_655 ?
O23 K7 O15 152.4(8) . 1_655 ?
O31 K7 O15 55.9(5) 1_655 1_655 ?
O43 K7 O15 139.6(6) 1_655 1_655 ?
O108 K7 W5 83.6(5) 2_666 1_655 ?
O48 K7 W5 126.4(5) 2_666 1_655 ?
O23 K7 W5 154.7(5) . 1_655 ?
O31 K7 W5 28.9(3) 1_655 1_655 ?
O43 K7 W5 114.1(5) 1_655 1_655 ?
O15 K7 W5 28.5(3) 1_655 1_655 ?
O108 K7 K2 100.2(6) 2_666 2_666 ?
O48 K7 K2 44.1(4) 2_666 2_666 ?
O23 K7 K2 44.1(5) . 2_666 ?
O31 K7 K2 125.1(6) 1_655 2_666 ?
O43 K7 K2 43.0(3) 1_655 2_666 ?
O15 K7 K2 156.4(5) 1_655 2_666 ?
W5 K7 K2 152.4(4) 1_655 2_666 ?
O108 K7 W9 69.6(5) 2_666 . ?
O48 K7 W9 89.5(4) 2_666 . ?
O23 K7 W9 20.0(4) . . ?
O31 K7 W9 146.1(5) 1_655 . ?
O43 K7 W9 85.5(4) 1_655 . ?
O15 K7 W9 132.4(5) 1_655 . ?
W5 K7 W9 141.8(4) 1_655 . ?
K2 K7 W9 62.50(18) 2_666 . ?
O108 K7 Na4 35.2(6) 2_666 2_666 ?
O48 K7 Na4 148.0(5) 2_666 2_666 ?
O23 K7 Na4 73.4(5) . 2_666 ?
O31 K7 Na4 92.8(5) 1_655 2_666 ?
O43 K7 Na4 107.5(5) 1_655 2_666 ?
O15 K7 Na4 86.7(5) 1_655 2_666 ?
W5 K7 Na4 82.9(3) 1_655 2_666 ?
K2 K7 Na4 115.9(4) 2_666 2_666 ?
W9 K7 Na4 59.4(3) . 2_666 ?
O76 Na1 O69 122.1(7) 2_665 2_566 ?
O76 Na1 O45 131.7(8) 2_665 2_566 ?
O69 Na1 O45 90.2(6) 2_566 2_566 ?
O76 Na1 O60 167.5(9) 2_665 2_566 ?
O69 Na1 O60 58.7(5) 2_566 2_566 ?
O45 Na1 O60 58.9(6) 2_566 2_566 ?
O76 Na1 O104 78.5(9) 2_665 . ?
O69 Na1 O104 70.9(9) 2_566 . ?
O45 Na1 O104 80.4(10) 2_566 . ?
O60 Na1 O104 112.0(9) 2_566 . ?
O76 Na1 K6 109.0(5) 2_665 . ?
O69 Na1 K6 127.3(6) 2_566 . ?
O45 Na1 K6 42.6(4) 2_566 . ?
O60 Na1 K6 74.2(5) 2_566 . ?
O104 Na1 K6 110.9(9) . . ?
O42 Na2 O92 135.1(9) 2_566 . ?
O42 Na2 O46 69.3(6) 2_566 2_566 ?
O92 Na2 O46 102.9(7) . 2_566 ?
O42 Na2 O15 83.1(6) 2_566 . ?
O92 Na2 O15 135.3(7) . . ?
O46 Na2 O15 114.1(7) 2_566 . ?
O42 Na2 Na6 83.5(7) 2_566 . ?
O92 Na2 Na6 84.9(7) . . ?
O46 Na2 Na6 148.5(8) 2_566 . ?
O15 Na2 Na6 76.6(7) . . ?
O42 Na2 K6 38.2(5) 2_566 . ?
O92 Na2 K6 102.5(6) . . ?
O46 Na2 K6 93.8(5) 2_566 . ?
O15 Na2 K6 99.3(5) . . ?
Na6 Na2 K6 54.7(6) . . ?
O103 Na3 O74 142.8(9) . 2_666 ?
O103 Na3 O99 95.2(9) . 2_666 ?
O74 Na3 O99 87.4(7) 2_666 2_666 ?
O103 Na3 K3 96.9(7) . 2_665 ?
O74 Na3 K3 48.3(4) 2_666 2_665 ?
O99 Na3 K3 109.7(7) 2_666 2_665 ?
O108 Na4 O12 117.7(10) . 2_666 ?
O108 Na4 O6 135.3(9) . 2_666 ?
O12 Na4 O6 53.2(5) 2_666 2_666 ?
O108 Na4 O22 74.9(8) . 2_666 ?
O12 Na4 O22 55.4(6) 2_666 2_666 ?
O6 Na4 O22 65.6(6) 2_666 2_666 ?
O108 Na4 W2 141.8(9) . 2_666 ?
O12 Na4 W2 28.1(4) 2_666 2_666 ?
O6 Na4 W2 30.0(4) 2_666 2_666 ?
O22 Na4 W2 68.5(5) 2_666 2_666 ?
O108 Na4 K7 37.6(6) . 2_666 ?
O12 Na4 K7 134.1(7) 2_666 2_666 ?
O6 Na4 K7 111.5(6) 2_666 2_666 ?
O22 Na4 K7 78.6(5) 2_666 2_666 ?
W2 Na4 K7 137.6(5) 2_666 2_666 ?
O52 Na5 O8 138.2(8) 2_666 . ?
O52 Na5 O51 54.1(6) 2_666 2_666 ?
O8 Na5 O51 159.3(10) . 2_666 ?
O52 Na5 W4 106.6(6) 2_666 . ?
O8 Na5 W4 33.3(4) . . ?
O51 Na5 W4 143.2(7) 2_666 . ?
O52 Na5 K6 100.4(6) 2_666 . ?
O8 Na5 K6 76.4(6) . . ?
O51 Na5 K6 85.2(6) 2_666 . ?
W4 Na5 K6 66.6(4) . . ?
O96 Na6 O14 123.0(13) . . ?
O96 Na6 O8 151.4(14) . . ?
O14 Na6 O8 54.9(6) . . ?
O96 Na6 Na2 68.6(8) . . ?
O14 Na6 Na2 83.1(9) . . ?
O8 Na6 Na2 132.1(10) . . ?
O96 Na6 K6 130.2(11) . . ?
O14 Na6 K6 84.3(8) . . ?
O8 Na6 K6 78.1(7) . . ?
Na2 Na6 K6 75.7(7) . . ?
O115 Na7 O70 147.9(14) . 2_666 ?
O115 Na7 W20 167.7(15) . 2_665 ?
O70 Na7 W20 27.0(5) 2_666 2_665 ?

loop_
_geom_bond_atom_site_label_1
_geom_bond_atom_site_label_2
_geom_bond_distance
_geom_bond_site_symmetry_2
_geom_bond_publ_flag
W1 O1 1.709(18) . ?
W1 O10 1.892(16) . ?
W1 O9 1.928(15) . ?
W1 O4 1.958(17) . ?
W1 O5 1.998(16) . ?
W1 O26 2.548(15) . ?
W1 K1 3.757(8) . ?
W1 K1 3.821(9) 2_656 ?
W2 O2 1.730(18) . ?
W2 O12 1.821(17) . ?
W2 O11 1.850(17) . ?
W2 O5 1.878(16) . ?
W2 O6 1.903(17) . ?
W2 O27 2.515(17) . ?
W2 Na4 3.744(16) 2_666 ?
W2 K1 3.761(8) . ?
W2 K1 3.883(9) 2_656 ?
W3 O3 1.82(2) . ?
W3 O7 1.844(19) . ?
W3 O8 1.895(17) . ?
W3 O4 1.906(17) . ?
W3 O6 1.943(16) . ?
W3 O25 2.533(15) . ?
W4 O13 1.75(2) . ?
W4 O30 1.790(18) . ?
W4 O24 1.858(17) . ?
W4 O14 1.969(16) . ?
W4 O8 2.044(18) . ?
W4 O25 2.397(15) . ?
W4 Na5 3.696(18) . ?
W4 K2 3.711(7) . ?
W5 O15 1.716(17) . ?
W5 O31 1.770(16) . ?
W5 O14 1.854(17) . ?
W5 O16 1.957(17) . ?
W5 O9 2.021(17) . ?
W5 O26 2.428(13) . ?
W5 K7 3.598(9) 1_455 ?
W6 O17 1.711(19) . ?
W6 O32 1.805(16) . ?
W6 O18 1.899(16) . ?
W6 O16 1.945(16) . ?
W6 O10 2.003(16) . ?
W6 O26 2.420(15) . ?
W6 K1 3.763(8) 2_656 ?
W7 O19 1.734(19) . ?
W7 O33 1.775(17) . ?
W7 O20 1.890(16) . ?
W7 O18 1.928(16) . ?
W7 O11 2.064(16) . ?
W7 O27 2.424(18) . ?
W7 K4 3.817(10) 2_656 ?
W7 K1 3.906(8) 2_656 ?
W8 O21 1.730(18) . ?
W8 O28 1.794(16) . ?
W8 O22 1.914(18) . ?
W8 O20 1.964(18) . ?
W8 O12 2.050(17) . ?
W8 O27 2.331(16) . ?
W8 K5 3.671(9) 2_666 ?
W9 O23 1.708(19) . ?
W9 O29 1.786(19) . ?
W9 O24 1.936(17) . ?
W9 O22 1.947(18) . ?
W9 O7 2.09(2) . ?
W9 O25 2.371(15) . ?
W9 K7 4.049(10) . ?
W10 O42 1.706(17) . ?
W10 O41 1.729(18) . ?
W10 O44 1.953(15) . ?
W10 O47 1.962(17) . ?
W10 O50 2.182(15) . ?
W10 O49 2.211(15) . ?
W10 K6 4.101(11) 2_566 ?
W11 O43 1.759(15) . ?
W11 O53 1.836(16) . ?
W11 O38 1.877(16) . ?
W11 O49 1.977(15) . ?
W11 O55 2.183(14) . ?
W11 O44 2.227(15) . ?
W12 O48 1.737(16) . ?
W12 O36 1.781(16) . ?
W12 O52 1.795(16) . ?
W12 O49 1.986(15) . ?
W12 O56 2.186(15) . ?
W12 O47 2.215(17) . ?
W12 K2 3.932(8) . ?
W13 O46 1.696(17) . ?
W13 O64 1.808(17) . ?
W13 O51 1.818(17) . ?
W13 O50 1.986(15) . ?
W13 O47 2.185(17) . ?
W13 O56 2.190(15) . ?
W14 O45 1.723(18) . ?
W14 O63 1.790(17) . ?
W14 O54 1.802(17) . ?
W14 O50 2.002(16) . ?
W14 O44 2.156(14) . ?
W14 O55 2.222(14) . ?
W15 O39 1.800(18) . ?
W15 O58 1.794(18) . ?
W15 O59 1.812(16) . ?
W15 O55 2.125(14) . ?
W15 O53 2.126(15) . ?
W15 O54 2.157(16) . ?
W15 K5 3.790(8) 2_566 ?
W16 O57 1.738(17) . ?
W16 O61 1.762(17) . ?
W16 O35 1.779(18) . ?
W16 O52 2.126(16) . ?
W16 O51 2.150(18) . ?
W16 O56 2.174(14) . ?
W16 K5 4.059(8) 2_666 ?
W17 O72 1.71(2) . ?
W17 O67 1.779(16) 1_554 ?
W17 O83 1.894(17) . ?
W17 O73 1.889(17) 1_554 ?
W17 O89 2.031(18) . ?
W17 O84 2.450(16) . ?
W18 O74 1.729(17) . ?
W18 O66 1.77(2) . ?
W18 O75 1.934(19) 1_556 ?
W18 O73 1.983(18) . ?
W18 O90 2.069(17) 1_556 ?
W18 O84 2.465(15) 1_556 ?
W18 K3 3.979(8) 1_556 ?
W19 O65 1.70(2) 1_554 ?
W19 O76 1.805(19) . ?
W19 O75 1.923(18) . ?
W19 O77 1.945(18) . ?
W19 O91 1.986(19) . ?
W19 O85 2.453(19) . ?
W20 O78 1.688(19) . ?
W20 O70 1.73(2) 1_554 ?
W20 O79 1.904(18) . ?
W20 O77 1.956(18) . ?
W20 O92 2.071(17) . ?
W20 O85 2.469(19) . ?
W20 Na7 3.70(2) 2_665 ?
W21 O80 1.77(2) . ?
W21 O69 1.817(17) 1_554 ?
W21 O81 1.937(19) . ?
W21 O79 1.969(18) . ?
W21 O87 2.008(17) . ?
W21 O86 2.469(15) . ?
W22 O82 1.758(18) . ?
W22 O68 1.775(18) 1_554 ?
W22 O81 1.952(19) . ?
W22 O83 1.960(17) . ?
W22 O88 1.98(2) . ?
W22 O86 2.472(16) . ?
W23 O97 1.72(2) . ?
W23 O88 1.93(2) . ?
W23 O94 1.929(18) . ?
W23 O87 1.933(16) . ?
W23 O93 1.991(18) . ?
W23 O86 2.528(16) . ?
W24 O98 1.71(2) . ?
W24 O90 1.842(17) . ?
W24 O89 1.907(18) . ?
W24 O95 1.933(17) . ?
W24 O94 2.013(18) . ?
W24 O84 2.517(15) . ?
W24 K4 3.646(9) . ?
W25 O96 1.73(2) . ?
W25 O92 1.851(17) . ?
W25 O93 1.842(17) . ?
W25 O95 1.915(17) . ?
W25 O91 1.916(19) . ?
W25 O85 2.542(19) . ?
W25 K4 3.859(10) . ?
P1 O26 1.562(16) . ?
P1 O34 1.566(19) . ?
P1 O27 1.601(18) . ?
P1 O25 1.596(17) . ?
P2 O85 1.51(2) . ?
P2 O86 1.497(17) . ?
P2 O71 1.552(17) 1_554 ?
P2 O84 1.538(16) . ?
Co1 O29 2.006(19) . ?
Co1 O28 2.031(15) . ?
Co1 O35 2.019(18) . ?
Co1 O40 2.073(16) . ?
Co1 O36 2.170(15) . ?
Co1 O34 2.288(18) . ?
Co1 K5 3.814(8) 2_666 ?
Co2 O38 2.053(17) . ?
Co2 O31 2.064(16) . ?
Co2 O30 2.054(19) . ?
Co2 O36 2.110(16) . ?
Co2 O37 2.114(16) . ?
Co2 O34 2.181(17) . ?
Co2 K2 3.848(9) . ?
Co3 O32 2.000(16) . ?
Co3 O39 2.019(18) . ?
Co3 O33 2.067(16) . ?
Co3 O40 2.078(16) . ?
Co3 O38 2.079(16) . ?
Co3 O34 2.208(19) . ?
Co4 O56 1.945(16) . ?
Co4 O55 1.951(13) . ?
Co4 O62 1.987(16) . ?
Co4 O40 1.981(16) . ?
Co5 O61 2.028(18) . ?
Co5 O65 2.10(2) . ?
Co5 O66 2.08(2) . ?
Co5 O62 2.107(17) . ?
Co5 O64 2.191(16) . ?
Co5 O71 2.300(17) . ?
Co6 O69 1.977(18) . ?
Co6 O70 2.05(2) . ?
Co6 O64 2.049(18) . ?
Co6 O63 2.137(18) . ?
Co6 O60 2.158(16) . ?
Co6 O71 2.182(16) . ?
Co7 O59 1.994(17) . ?
Co7 O68 1.985(18) . ?
Co7 O62 2.050(17) . ?
Co7 O67 2.060(16) . ?
Co7 O63 2.126(17) . ?
Co7 O71 2.256(17) . ?
Co8 O58 2.011(19) 1_655 ?
Co8 O21 2.069(18) . ?
Co8 O99 2.14(3) . ?
Co8 O100 2.14(3) . ?
Co8 O101 2.20(3) . ?
Co8 O102 2.28(3) . ?
O1 K4 2.73(2) . ?
O1 K1 2.950(17) . ?
O2 K1 2.93(2) . ?
O5 K1 2.90(2) 2_656 ?
O5 K1 3.043(19) . ?
O6 Na4 2.91(2) 2_666 ?
O8 Na5 2.83(3) . ?
O8 Na6 2.95(3) . ?
O10 K1 2.787(18) 2_656 ?
O11 K1 2.920(18) 2_656 ?
O11 K4 3.08(2) 2_656 ?
O12 Na4 2.85(3) 2_666 ?
O13 K6 2.70(2) . ?
O14 Na6 2.89(3) . ?
O15 Na2 2.91(2) . ?
O15 K7 3.14(2) 1_455 ?
O18 K1 2.847(19) 2_656 ?
O19 K4 2.83(2) 2_656 ?
O21 K5 3.00(2) 2_666 ?
O22 Na4 2.95(2) 2_666 ?
O23 K7 2.81(2) . ?
O23 K2 2.81(2) 2_666 ?
O28 K5 2.984(17) 2_666 ?
O30 K2 2.66(2) . ?
O31 K7 2.809(17) 1_455 ?
O35 K5 2.928(18) 2_666 ?
O37 K2 3.211(18) . ?
O42 Na2 2.70(2) 2_566 ?
O42 K6 2.871(19) 2_566 ?
O43 K2 2.756(16) 2_566 ?
O43 K7 3.10(2) 1_455 ?
O45 K6 2.84(2) 2_566 ?
O45 Na1 2.94(2) 2_566 ?
O46 Na2 2.90(2) 2_566 ?
O48 K7 2.663(19) 2_666 ?
O48 K2 2.814(18) . ?
O51 Na5 2.97(3) 2_666 ?
O52 Na5 2.76(2) 2_666 ?
O53 K5 2.884(17) 2_566 ?
O54 K5 3.025(18) 2_566 ?
O57 K6 2.79(2) 2_666 ?
O58 Co8 2.011(19) 1_455 ?
O58 K5 3.132(19) 2_566 ?
O60 Na1 2.96(2) 2_566 ?
O65 W19 1.70(2) 1_556 ?
O67 W17 1.779(16) 1_556 ?
O68 W22 1.775(18) 1_556 ?
O69 W21 1.817(17) 1_556 ?
O69 Na1 2.90(2) 2_566 ?
O70 W20 1.73(2) 1_556 ?
O70 Na7 2.90(3) 2_666 ?
O71 P2 1.552(17) 1_556 ?
O72 K3 3.08(2) 2_655 ?
O73 W17 1.889(17) 1_556 ?
O74 Na3 2.84(2) 2_666 ?
O74 K3 3.28(2) 1_556 ?
O75 W18 1.934(18) 1_554 ?
O76 Na1 2.84(2) 2_665 ?
O82 K3 2.77(2) 1_455 ?
O84 W18 2.465(15) 1_554 ?
O90 W18 2.069(17) 1_554 ?
O90 K3 2.818(17) . ?
O92 Na2 2.77(2) . ?
O95 K4 2.931(18) . ?
O96 Na6 2.65(3) . ?
O96 K4 3.15(2) . ?
O98 K4 2.88(2) . ?
O99 Na3 2.90(3) 2_666 ?
O103 Na3 2.75(3) . ?
O104 Na1 2.93(4) . ?
O105 K3 2.79(3) 1_565 ?
O106 K3 2.80(2) . ?
O107 K6 3.19(4) . ?
O108 Na4 2.54(3) . ?
O108 K7 2.69(3) 2_666 ?
O109 K5 2.65(3) . ?
O109 K2 2.86(3) . ?
O110 K4 2.94(4) . ?
O112 K2 2.78(4) . ?
O112 K2 3.12(4) 2_666 ?
O115 Na7 2.81(5) . ?
O116 K5 2.58(7) 2_666 ?
O117 K3 3.08(5) 1_556 ?
K1 O10 2.787(18) 2_656 ?
K1 O18 2.847(19) 2_656 ?
K1 O5 2.90(2) 2_656 ?
K1 O11 2.920(18) 2_656 ?
K1 W6 3.763(8) 2_656 ?
K1 W1 3.821(9) 2_656 ?
K1 W2 3.883(9) 2_656 ?
K2 O43 2.756(16) 2_566 ?
K2 O23 2.81(2) 2_666 ?
K2 O112 3.12(4) 2_666 ?
K2 K7 4.031(13) 2_666 ?
K3 O82 2.77(2) 1_655 ?
K3 O105 2.79(3) 1_545 ?
K3 O117 3.08(5) 1_554 ?
K3 O72 3.08(2) 2_655 ?
K3 O74 3.28(2) 1_554 ?
K3 W18 3.979(8) 1_554 ?
K3 Na3 4.390(16) 2_665 ?
K3 K4 4.904(15) . ?
K4 O19 2.83(2) 2_656 ?
K4 O11 3.08(2) 2_656 ?
K4 W7 3.817(10) 2_656 ?
K5 O116 2.58(7) 2_666 ?
K5 O53 2.884(17) 2_566 ?
K5 O35 2.928(18) 2_666 ?
K5 O28 2.984(17) 2_666 ?
K5 O21 3.00(2) 2_666 ?
K5 O54 3.025(18) 2_566 ?
K5 O58 3.132(19) 2_566 ?
K5 W8 3.671(9) 2_666 ?
K5 W15 3.790(8) 2_566 ?
K5 Co1 3.814(8) 2_666 ?
K5 W16 4.059(8) 2_666 ?
K6 O57 2.79(2) 2_666 ?
K6 O45 2.84(2) 2_566 ?
K6 O42 2.871(19) 2_566 ?
K6 Na6 3.75(3) . ?
K6 Na5 3.93(2) . ?
K6 W10 4.101(11) 2_566 ?
K6 Na1 4.197(17) . ?
K6 Na2 4.46(2) . ?
K7 O108 2.69(3) 2_666 ?
K7 O48 2.663(19) 2_666 ?
K7 O31 2.809(17) 1_655 ?
K7 O43 3.10(2) 1_655 ?
K7 O15 3.14(2) 1_655 ?
K7 W5 3.598(9) 1_655 ?
K7 K2 4.031(13) 2_666 ?
K7 Na4 4.21(2) 2_666 ?
Na1 O76 2.84(2) 2_665 ?
Na1 O69 2.90(2) 2_566 ?
Na1 O45 2.94(2) 2_566 ?
Na1 O60 2.96(2) 2_566 ?
Na2 O42 2.70(2) 2_566 ?
Na2 O46 2.90(2) 2_566 ?
Na2 Na6 3.50(4) . ?
Na3 O74 2.84(2) 2_666 ?
Na3 O99 2.90(3) 2_666 ?
Na3 K3 4.390(16) 2_665 ?
Na4 O12 2.85(3) 2_666 ?
Na4 O6 2.91(2) 2_666 ?
Na4 O22 2.94(2) 2_666 ?
Na4 W2 3.744(16) 2_666 ?
Na4 K7 4.21(2) 2_666 ?
Na5 O52 2.76(2) 2_666 ?
Na5 O51 2.97(3) 2_666 ?
Na7 O70 2.90(3) 2_666 ?
Na7 W20 3.70(2) 2_665 ?
